data_7122888
loop_
_publ_author_name
'Saund, Simran S.'
'Goldschmid, Samantha L.'
'Ng, Karina'
'Stewart, Veronica J.'
'Siegler, Maxime A.'
'Thoi, V. Sara'

_publ_section_title
;
 Exploring Ligand Non-Innocence of Coordinatively-Versatile
 Diamidodipyrrinato Cobalt Complexes
;
_journal_name_full 'Chemical Communications'
_journal_paper_doi 10.1039/C8CC08674E
_journal_year 2019
_chemical_formula_moiety 'C46 H50 Cl2 Co2 N8 O4'
_chemical_formula_sum 'C46 H50 Cl2 Co2 N8 O4'
_chemical_formula_weight 967.70
_space_group_crystal_system triclinic
_space_group_IT_number 1
_space_group_name_Hall 'P 1'
_space_group_name_H-M_alt 'P 1'
_symmetry_space_group_name_Hall 'P 1'
_symmetry_space_group_name_H-M 'P 1'
_atom_sites_solution_hydrogens geom
_atom_sites_solution_primary direct
_atom_sites_solution_secondary difmap
_audit_creation_method SHELXL-2014/7
_audit_update_record
;
2018-10-30 deposited with the CCDC.
2019-01-02 downloaded from the CCDC.
;
_cell_angle_alpha 90.1257(15)
_cell_angle_beta 90.0016(15)
_cell_angle_gamma 98.3970(14)
_cell_formula_units_Z 4
_cell_length_a 12.6909(2)
_cell_length_b 13.7931(2)
_cell_length_c 27.4040(5)
_cell_measurement_reflns_used 28144
_cell_measurement_temperature 110(2)
_cell_measurement_theta_max 27.53
_cell_measurement_theta_min 2.61
_cell_volume 4745.55(13)
_computing_cell_refinement
;
CrysAlisPro, Agilent Technologies,
Version 1.171.36.32 (release 02-08-2013 CrysAlis171 .NET)
(compiled Aug  2 2013,16:46:58)
;
_computing_data_collection
;
CrysAlisPro, Agilent Technologies,
Version 1.171.36.32 (release 02-08-2013 CrysAlis171 .NET)
(compiled Aug  2 2013,16:46:58)
;
_computing_data_reduction
;
CrysAlisPro, Agilent Technologies,
Version 1.171.36.32 (release 02-08-2013 CrysAlis171 .NET)
(compiled Aug  2 2013,16:46:58)
;
_computing_molecular_graphics 'SHELXTL v6.10 (Sheldrick, 2008)'
_computing_publication_material 'SHELXTL v6.10 (Sheldrick, 2008)'
_computing_structure_refinement 'SHELXL-2014/7 (Sheldrick, 2015)'
_computing_structure_solution 'SHELXS-2014/7 (Sheldrick, 2015)'
_diffrn_ambient_temperature 110(2)
_diffrn_measured_fraction_theta_full 0.999
_diffrn_measured_fraction_theta_max 0.996
_diffrn_measurement_device_type 'SuperNova, Dual, Cu at zero, Atlas'
_diffrn_measurement_method '\w scans'
_diffrn_radiation_monochromator mirror
_diffrn_radiation_source 'SuperNova (Mo) X-ray Source'
_diffrn_radiation_type MoK\a
_diffrn_radiation_wavelength 0.71073
_diffrn_reflns_av_R_equivalents 0.0311
_diffrn_reflns_av_unetI/netI 0.0517
_diffrn_reflns_Laue_measured_fraction_full 0.999
_diffrn_reflns_Laue_measured_fraction_max 0.996
_diffrn_reflns_limit_h_max 15
_diffrn_reflns_limit_h_min -16
_diffrn_reflns_limit_k_max 17
_diffrn_reflns_limit_k_min -17
_diffrn_reflns_limit_l_max 35
_diffrn_reflns_limit_l_min -35
_diffrn_reflns_number 88295
_diffrn_reflns_point_group_measured_fraction_full 0.999
_diffrn_reflns_point_group_measured_fraction_max 0.996
_diffrn_reflns_theta_full 25.242
_diffrn_reflns_theta_max 27.500
_diffrn_reflns_theta_min 2.038
_exptl_absorpt_coefficient_mu 0.862
_exptl_absorpt_correction_T_max 1.000
_exptl_absorpt_correction_T_min 0.733
_exptl_absorpt_correction_type gaussian
_exptl_absorpt_process_details
;
CrysAlisPro, Agilent Technologies,
Version 1.171.36.32 (release 02-08-2013 CrysAlis171 .NET)
(compiled Aug  2 2013,16:46:58)
Numerical absorption correction based on gaussian integration over
            a multifaceted crystal model
;
_exptl_crystal_colour green-red
_exptl_crystal_density_diffrn 1.354
_exptl_crystal_description 'irregular block'
_exptl_crystal_F_000 2008
_exptl_crystal_size_max 0.31
_exptl_crystal_size_mid 0.15
_exptl_crystal_size_min 0.11
_refine_diff_density_max 0.689
_refine_diff_density_min -0.591
_refine_diff_density_rms 0.061
_refine_ls_abs_structure_details
;
 Twinning involves inversion, so Flack parameter cannot be determined
;
_refine_ls_extinction_method none
_refine_ls_goodness_of_fit_ref 1.020
_refine_ls_hydrogen_treatment constr
_refine_ls_matrix_type full
_refine_ls_number_parameters 2509
_refine_ls_number_reflns 40092
_refine_ls_number_restraints 1132
_refine_ls_restrained_S_all 1.013
_refine_ls_R_factor_all 0.0487
_refine_ls_R_factor_gt 0.0397
_refine_ls_shift/su_max 0.006
_refine_ls_shift/su_mean 0.000
_refine_ls_structure_factor_coef Fsqd
_refine_ls_weighting_details 'w=1/[\s^2^(Fo^2^)+(0.0358P)^2^+1.9901P] where P=(Fo^2^+2Fc^2^)/3'
_refine_ls_weighting_scheme calc
_refine_ls_wR_factor_gt 0.0854
_refine_ls_wR_factor_ref 0.0913
_reflns_Friedel_coverage 1.000
_reflns_Friedel_fraction_full 0.999
_reflns_Friedel_fraction_max 0.996
_reflns_number_gt 35316
_reflns_number_total 40092
_reflns_threshold_expression 'I > 2\s(I)'
_cod_data_source_file c8cc08674e2.cif
_cod_data_source_block 1
_cod_database_code 7122888
_shelx_shelxl_version_number 2014/7
_shelx_space_group_comment
;
The symmetry employed for this shelxl refinement is uniquely defined
by the following loop, which should always be used as a source of
symmetry information in preference to the above space-group names.
They are only intended as comments.
;

loop_
_space_group_symop_operation_xyz
'x, y, z'

loop_
_atom_site_label
_atom_site_type_symbol
_atom_site_fract_x
_atom_site_fract_y
_atom_site_fract_z
_atom_site_U_iso_or_equiv
_atom_site_adp_type
_atom_site_occupancy
_atom_site_site_symmetry_order
_atom_site_calc_flag
_atom_site_refinement_flags_posn
_atom_site_refinement_flags_adp
_atom_site_refinement_flags_occupancy
_atom_site_disorder_assembly
_atom_site_disorder_group
Co1 Co 0.70425(8) 0.00097(7) 0.15968(4) 0.0169(2) Uani 1 1 d . . . . .
Co2 Co 0.93683(8) 0.28290(7) 0.27286(4) 0.0182(2) Uani 1 1 d . . . . .
Cl1 Cl 0.77362(14) -0.00564(13) 0.08212(7) 0.0265(4) Uani 1 1 d . . . . .
Cl2 Cl 1.05569(14) 0.22513(13) 0.32425(6) 0.0224(4) Uani 1 1 d . . . . .
C1A C 1.0752(6) 0.0883(6) 0.1502(3) 0.0295(17) Uani 1 1 d . . . . .
H1A1 H 1.0639 0.1006 0.1849 0.044 Uiso 1 1 calc R U . . .
H1A2 H 1.1512 0.0878 0.1442 0.044 Uiso 1 1 calc R U . . .
H1A3 H 1.0351 0.0248 0.1409 0.044 Uiso 1 1 calc R U . . .
C2A C 1.0368(5) 0.1692(5) 0.1198(3) 0.0204(15) Uani 1 1 d . . . . .
H2A H 1.0798 0.2333 0.1290 0.025 Uiso 1 1 calc R U . . .
C3A C 1.0484(6) 0.1535(6) 0.0649(2) 0.0244(16) Uani 1 1 d . . . . .
H3A1 H 1.0031 0.0930 0.0550 0.037 Uiso 1 1 calc R U . . .
H3A2 H 1.1228 0.1485 0.0573 0.037 Uiso 1 1 calc R U . . .
H3A3 H 1.0267 0.2090 0.0472 0.037 Uiso 1 1 calc R U . . .
C4A C 0.8929(5) 0.2169(5) 0.1697(2) 0.0161(14) Uani 1 1 d . . . . .
C5A C 0.7770(5) 0.2262(5) 0.1733(2) 0.0158(14) Uani 1 1 d . . . . .
C6A C 0.7397(6) 0.3136(5) 0.1880(2) 0.0185(15) Uani 1 1 d . . . . .
H6A H 0.7817 0.3739 0.1968 0.022 Uiso 1 1 calc R U . . .
C7A C 0.6310(6) 0.2936(5) 0.1870(2) 0.0182(14) Uani 1 1 d . . . . .
H7A H 0.5827 0.3382 0.1940 0.022 Uiso 1 1 calc R U . . .
C8A C 0.6032(5) 0.1918(5) 0.1732(2) 0.0160(14) Uani 1 1 d . . . . .
C9A C 0.4994(5) 0.1403(5) 0.1737(2) 0.0152(13) Uani 1 1 d . . . . .
C10A C 0.4723(5) 0.0379(5) 0.1690(2) 0.0156(14) Uani 1 1 d . . . . .
C11A C 0.3698(6) -0.0189(5) 0.1655(3) 0.0201(15) Uani 1 1 d . . . . .
H11A H 0.3034 0.0052 0.1654 0.024 Uiso 1 1 calc R U . . .
C12A C 0.3850(6) -0.1166(5) 0.1621(3) 0.0212(16) Uani 1 1 d . . . . .
H12A H 0.3318 -0.1725 0.1599 0.025 Uiso 1 1 calc R U . . .
C13A C 0.4956(6) -0.1148(5) 0.1627(2) 0.0175(15) Uani 1 1 d . . . . .
C14A C 0.5682(6) -0.1910(5) 0.1632(2) 0.0183(15) Uani 1 1 d . . . . .
C15A C 0.5934(6) -0.3648(5) 0.1681(3) 0.0257(17) Uani 1 1 d . . . . .
H15A H 0.6506 -0.3532 0.1428 0.031 Uiso 1 1 calc R U . . .
C16A C 0.6445(8) -0.3647(6) 0.2182(4) 0.045(2) Uani 1 1 d . . . . .
H16A H 0.6829 -0.2992 0.2253 0.067 Uiso 1 1 calc R U . . .
H16B H 0.6944 -0.4126 0.2188 0.067 Uiso 1 1 calc R U . . .
H16C H 0.5891 -0.3821 0.2429 0.067 Uiso 1 1 calc R U . . .
C17A C 0.5265(8) -0.4617(6) 0.1587(3) 0.033(2) Uani 1 1 d . . . . .
H17A H 0.5727 -0.5122 0.1547 0.050 Uiso 1 1 calc R U . . .
H17B H 0.4849 -0.4576 0.1288 0.050 Uiso 1 1 calc R U . . .
H17C H 0.4782 -0.4785 0.1862 0.050 Uiso 1 1 calc R U . . .
C18A C 0.4118(5) 0.1986(5) 0.1817(3) 0.0188(14) Uani 1 1 d . . . . .
C19A C 0.3956(6) 0.2736(5) 0.1493(3) 0.0205(15) Uani 1 1 d . . . . .
H19A H 0.4398 0.2856 0.1213 0.025 Uiso 1 1 calc R U . . .
C20A C 0.3159(6) 0.3303(6) 0.1574(3) 0.0279(18) Uani 1 1 d . . . . .
H20A H 0.3060 0.3809 0.1351 0.034 Uiso 1 1 calc R U . . .
C21A C 0.2506(6) 0.3139(6) 0.1979(3) 0.0317(19) Uani 1 1 d . . . . .
H21A H 0.1965 0.3534 0.2036 0.038 Uiso 1 1 calc R U . . .
C22A C 0.2647(6) 0.2395(6) 0.2302(3) 0.037(2) Uani 1 1 d . . . . .
H22A H 0.2203 0.2282 0.2581 0.045 Uiso 1 1 calc R U . . .
C23A C 0.3451(6) 0.1801(5) 0.2215(3) 0.0276(17) Uani 1 1 d . . . . .
H23A H 0.3531 0.1278 0.2431 0.033 Uiso 1 1 calc R U . . .
N1A N 0.9245(4) 0.1745(4) 0.13010(19) 0.0143(11) Uani 1 1 d . . . . .
H1A H 0.8762 0.1483 0.1091 0.017 Uiso 1 1 calc R U . . .
N2A N 0.6977(4) 0.1520(4) 0.1655(2) 0.0154(12) Uani 1 1 d . . . . .
N3A N 0.5478(5) -0.0241(4) 0.1668(2) 0.0173(12) Uani 1 1 d . . . . .
N4A N 0.5257(5) -0.2855(4) 0.1653(2) 0.0200(13) Uani 1 1 d . . . . .
H4A H 0.4559 -0.3012 0.1650 0.024 Uiso 1 1 calc R U . . .
O1A O 0.9573(4) 0.2542(3) 0.20176(17) 0.0188(10) Uani 1 1 d . . . . .
O2A O 0.6659(4) -0.1630(4) 0.16310(19) 0.0239(12) Uani 1 1 d . . . . .
C1B C 0.9349(7) -0.1532(6) 0.2760(3) 0.0323(19) Uani 1 1 d . . . . .
H1B1 H 0.9380 -0.1580 0.3116 0.048 Uiso 1 1 calc R U . . .
H1B2 H 0.9709 -0.2042 0.2613 0.048 Uiso 1 1 calc R U . . .
H1B3 H 0.8603 -0.1619 0.2655 0.048 Uiso 1 1 calc R U . . .
C2B C 0.9905(6) -0.0520(5) 0.2598(3) 0.0242(16) Uani 1 1 d . . . . .
H2B H 0.9984 -0.0523 0.2235 0.029 Uiso 1 1 calc R U . . .
C3B C 1.1007(7) -0.0265(7) 0.2827(4) 0.043(2) Uani 1 1 d . . . . .
H3B1 H 1.1271 0.0430 0.2772 0.065 Uiso 1 1 calc R U . . .
H3B2 H 1.1496 -0.0667 0.2677 0.065 Uiso 1 1 calc R U . . .
H3B3 H 1.0961 -0.0394 0.3179 0.065 Uiso 1 1 calc R U . . .
C4B C 0.8354(6) 0.0329(5) 0.2500(3) 0.0186(14) Uani 1 1 d . . . . .
C5B C 0.7631(6) 0.0972(5) 0.2716(3) 0.0222(16) Uani 1 1 d . . . . .
C6B C 0.6529(6) 0.0649(5) 0.2788(3) 0.0231(16) Uani 1 1 d . . . . .
H6B H 0.6140 0.0032 0.2699 0.028 Uiso 1 1 calc R U . . .
C7B C 0.6141(6) 0.1417(6) 0.3013(3) 0.0267(17) Uani 1 1 d . . . . .
H7B H 0.5433 0.1424 0.3125 0.032 Uiso 1 1 calc R U . . .
C8B C 0.7000(6) 0.2195(5) 0.3046(2) 0.0199(15) Uani 1 1 d . . . . .
C9B C 0.6908(6) 0.3155(6) 0.3179(3) 0.0236(16) Uani 1 1 d D . . . .
C10B C 0.7676(6) 0.3994(5) 0.3129(3) 0.0222(16) Uani 1 1 d . . . . .
C11B C 0.7571(7) 0.4987(6) 0.3215(3) 0.0277(17) Uani 1 1 d . . . . .
H11B H 0.6954 0.5233 0.3329 0.033 Uiso 1 1 calc R U . . .
C12B C 0.8544(7) 0.5529(5) 0.3100(3) 0.0289(18) Uani 1 1 d . . . . .
H12B H 0.8727 0.6220 0.3126 0.035 Uiso 1 1 calc R U . . .
C13B C 0.9212(6) 0.4864(5) 0.2937(3) 0.0225(16) Uani 1 1 d . . . . .
C14B C 1.0288(6) 0.4946(5) 0.2745(2) 0.0231(17) Uani 1 1 d D . . . .
N4B N 1.0824(7) 0.5859(5) 0.2750(3) 0.0189(17) Uani 0.775(17) 1 d D U P A 1
H4B H 1.0510 0.6346 0.2858 0.023 Uiso 0.775(17) 1 calc R U P A 1
C15B C 1.1924(9) 0.6054(7) 0.2577(4) 0.0244(19) Uani 0.775(17) 1 d D U P A 1
H15B H 1.1998 0.5635 0.2285 0.029 Uiso 0.775(17) 1 calc R U P A 1
C16B C 1.2135(10) 0.7137(7) 0.2422(4) 0.026(2) Uani 0.775(17) 1 d D U P A 1
H16D H 1.2868 0.7295 0.2303 0.039 Uiso 0.775(17) 1 calc R U P A 1
H16E H 1.1639 0.7250 0.2161 0.039 Uiso 0.775(17) 1 calc R U P A 1
H16F H 1.2031 0.7555 0.2702 0.039 Uiso 0.775(17) 1 calc R U P A 1
C17B C 1.2695(10) 0.5817(9) 0.2966(6) 0.046(3) Uani 0.775(17) 1 d D U P A 1
H17D H 1.3424 0.5955 0.2841 0.069 Uiso 0.775(17) 1 calc R U P A 1
H17E H 1.2627 0.6221 0.3256 0.069 Uiso 0.775(17) 1 calc R U P A 1
H17F H 1.2532 0.5123 0.3053 0.069 Uiso 0.775(17) 1 calc R U P A 1
N4I N 1.1085(18) 0.5688(17) 0.2845(11) 0.0189(17) Uani 0.225(17) 1 d D U P A 2
H4I H 1.0849 0.6142 0.3023 0.023 Uiso 0.225(17) 1 calc R U P A 2
C15I C 1.223(2) 0.596(2) 0.2742(13) 0.0244(19) Uani 0.225(17) 1 d D U P A 2
H15I H 1.2468 0.5414 0.2548 0.029 Uiso 0.225(17) 1 calc R U P A 2
C16I C 1.241(3) 0.690(2) 0.2433(14) 0.026(2) Uani 0.225(17) 1 d D U P A 2
H16G H 1.3177 0.7073 0.2367 0.039 Uiso 0.225(17) 1 calc R U P A 2
H16H H 1.2025 0.6792 0.2124 0.039 Uiso 0.225(17) 1 calc R U P A 2
H16I H 1.2160 0.7436 0.2613 0.039 Uiso 0.225(17) 1 calc R U P A 2
C17I C 1.291(3) 0.612(3) 0.3194(16) 0.046(3) Uani 0.225(17) 1 d D U P A 2
H17G H 1.3657 0.6295 0.3099 0.069 Uiso 0.225(17) 1 calc R U P A 2
H17H H 1.2687 0.6652 0.3388 0.069 Uiso 0.225(17) 1 calc R U P A 2
H17I H 1.2828 0.5517 0.3388 0.069 Uiso 0.225(17) 1 calc R U P A 2
C18B C 0.5813(7) 0.3307(5) 0.3369(3) 0.0215(16) Uani 0.746(10) 1 d D U P B 1
C19B C 0.4967(8) 0.3432(6) 0.3072(3) 0.032(2) Uani 0.746(10) 1 d D U P B 1
H19B H 0.5033 0.3354 0.2729 0.038 Uiso 0.746(10) 1 calc R U P B 1
C20B C 0.4021(8) 0.3669(6) 0.3258(4) 0.036(2) Uani 0.746(10) 1 d D U P B 1
H20B H 0.3454 0.3747 0.3043 0.043 Uiso 0.746(10) 1 calc R U P B 1
C21B C 0.3893(8) 0.3792(6) 0.3748(4) 0.026(2) Uani 0.746(10) 1 d D U P B 1
H21B H 0.3246 0.3959 0.3875 0.031 Uiso 0.746(10) 1 calc R U P B 1
C22B C 0.4724(8) 0.3668(7) 0.4056(4) 0.030(2) Uani 0.746(10) 1 d D U P B 1
H22B H 0.4644 0.3748 0.4398 0.036 Uiso 0.746(10) 1 calc R U P B 1
C23B C 0.5675(8) 0.3428(6) 0.3875(4) 0.028(2) Uani 0.746(10) 1 d D U P B 1
H23B H 0.6236 0.3344 0.4094 0.034 Uiso 0.746(10) 1 calc R U P B 1
C18I C 0.5959(13) 0.3445(15) 0.3444(8) 0.0215(16) Uani 0.254(10) 1 d D U P B 2
C19I C 0.5330(19) 0.3981(16) 0.3204(9) 0.033(3) Uani 0.254(10) 1 d D U P B 2
H19I H 0.5483 0.4220 0.2883 0.040 Uiso 0.254(10) 1 calc R U P B 2
C20I C 0.4426(19) 0.4162(17) 0.3466(9) 0.036(3) Uani 0.254(10) 1 d D U P B 2
H20I H 0.3944 0.4538 0.3317 0.044 Uiso 0.254(10) 1 calc R U P B 2
C21I C 0.422(2) 0.3812(18) 0.3927(10) 0.032(3) Uani 0.254(10) 1 d D U P B 2
H21I H 0.3601 0.3951 0.4092 0.038 Uiso 0.254(10) 1 calc R U P B 2
C22I C 0.490(2) 0.3261(19) 0.4160(9) 0.028(4) Uani 0.254(10) 1 d D U P B 2
H22I H 0.4746 0.3021 0.4481 0.034 Uiso 0.254(10) 1 calc R U P B 2
C23I C 0.5805(19) 0.3064(17) 0.3913(8) 0.019(3) Uani 0.254(10) 1 d D U P B 2
H23I H 0.6292 0.2688 0.4057 0.023 Uiso 0.254(10) 1 calc R U P B 2
N1B N 0.9236(5) 0.0228(4) 0.2733(2) 0.0206(13) Uani 1 1 d . . . . .
H1B H 0.9435 0.0622 0.2980 0.025 Uiso 1 1 calc R U . . .
N2B N 0.7936(5) 0.1894(4) 0.2865(2) 0.0188(12) Uani 1 1 d . . . . .
N3B N 0.8672(5) 0.3935(4) 0.2954(2) 0.0207(13) Uani 1 1 d . . . . .
O1B O 0.8081(4) -0.0165(3) 0.21240(19) 0.0226(11) Uani 1 1 d . . . . .
O2B O 1.0610(4) 0.4216(3) 0.25729(18) 0.0251(12) Uani 1 1 d . . . . .
Co3 Co 0.95209(9) 0.79203(8) 0.42988(4) 0.0216(2) Uani 1 1 d . . . . .
Co4 Co 0.71905(8) 0.51273(7) 0.54546(4) 0.0191(2) Uani 1 1 d . . . . .
Cl3 Cl 1.06413(15) 0.72801(13) 0.37694(7) 0.0248(4) Uani 1 1 d . . . . .
Cl4 Cl 0.78964(15) 0.50752(13) 0.62279(7) 0.0285(4) Uani 1 1 d . . . . .
C1C C 1.1127(8) 0.4814(8) 0.4216(4) 0.055(3) Uani 1 1 d . . . . .
H1C1 H 1.1076 0.4742 0.3861 0.083 Uiso 1 1 calc R U . . .
H1C2 H 1.1599 0.4373 0.4345 0.083 Uiso 1 1 calc R U . . .
H1C3 H 1.1417 0.5493 0.4299 0.083 Uiso 1 1 calc R U . . .
C2C C 1.0031(6) 0.4558(6) 0.4440(3) 0.0288(17) Uani 1 1 d . . . . .
H2C H 1.0111 0.4544 0.4803 0.035 Uiso 1 1 calc R U . . .
C3C C 0.9477(8) 0.3575(6) 0.4275(3) 0.041(2) Uani 1 1 d . . . . .
H3C1 H 0.8747 0.3471 0.4401 0.062 Uiso 1 1 calc R U . . .
H3C2 H 0.9863 0.3060 0.4399 0.062 Uiso 1 1 calc R U . . .
H3C3 H 0.9461 0.3551 0.3917 0.062 Uiso 1 1 calc R U . . .
C4C C 0.8485(6) 0.5433(5) 0.4544(3) 0.0237(16) Uani 1 1 d . . . . .
C5C C 0.7785(6) 0.6080(5) 0.4339(3) 0.0240(16) Uani 1 1 d . . . . .
C6C C 0.6662(6) 0.5768(6) 0.4273(3) 0.0255(17) Uani 1 1 d . . . . .
H6C H 0.6271 0.5154 0.4362 0.031 Uiso 1 1 calc R U . . .
C7C C 0.6275(6) 0.6521(6) 0.4059(3) 0.0256(17) Uani 1 1 d . . . . .
H7C H 0.5557 0.6532 0.3964 0.031 Uiso 1 1 calc R U . . .
C8C C 0.7137(6) 0.7297(5) 0.4000(3) 0.0233(16) Uani 1 1 d . . . . .
C9C C 0.7032(6) 0.8260(5) 0.3879(2) 0.0218(15) Uani 1 1 d D . . . .
C10C C 0.7806(6) 0.9096(5) 0.3934(3) 0.0236(16) Uani 1 1 d . . . . .
C11C C 0.7716(7) 1.0097(5) 0.3853(3) 0.0267(17) Uani 1 1 d . . . . .
H11C H 0.7102 1.0350 0.3741 0.032 Uiso 1 1 calc R U . . .
C12C C 0.8692(7) 1.0633(6) 0.3969(3) 0.034(2) Uani 1 1 d . . . . .
H12C H 0.8880 1.1325 0.3958 0.040 Uiso 1 1 calc R U . . .
C13C C 0.9340(6) 0.9952(5) 0.4106(2) 0.0222(15) Uani 1 1 d . . . . .
C14C C 1.0457(7) 1.0042(6) 0.4264(3) 0.0259(17) Uani 1 1 d D . . . .
N4C N 1.1170(17) 1.0813(13) 0.4150(9) 0.027(3) Uani 0.38(3) 1 d D U P C 1
H4C H 1.0910 1.1289 0.3999 0.032 Uiso 0.38(3) 1 calc R U P C 1
C15C C 1.235(2) 1.0995(16) 0.4239(10) 0.030(4) Uani 0.38(3) 1 d D U P C 1
H15C H 1.2575 1.0406 0.4398 0.036 Uiso 0.38(3) 1 calc R U P C 1
C16C C 1.294(2) 1.120(3) 0.3774(10) 0.036(5) Uani 0.38(3) 1 d D U P C 1
H16J H 1.3707 1.1312 0.3841 0.054 Uiso 0.38(3) 1 calc R U P C 1
H16K H 1.2777 1.0630 0.3556 0.054 Uiso 0.38(3) 1 calc R U P C 1
H16L H 1.2727 1.1776 0.3620 0.054 Uiso 0.38(3) 1 calc R U P C 1
C17C C 1.255(2) 1.1873(19) 0.4591(10) 0.035(3) Uani 0.38(3) 1 d D U P C 1
H17J H 1.2152 1.1716 0.4893 0.052 Uiso 0.38(3) 1 calc R U P C 1
H17K H 1.3315 1.2014 0.4665 0.052 Uiso 0.38(3) 1 calc R U P C 1
H17L H 1.2320 1.2448 0.4438 0.052 Uiso 0.38(3) 1 calc R U P C 1
N4K N 1.0977(12) 1.0947(8) 0.4263(6) 0.027(3) Uani 0.62(3) 1 d D U P C 2
H4K H 1.0633 1.1435 0.4186 0.032 Uiso 0.62(3) 1 calc R U P C 2
C15K C 1.2127(14) 1.1160(11) 0.4390(7) 0.033(3) Uani 0.62(3) 1 d D U P C 2
H15K H 1.2283 1.0674 0.4640 0.040 Uiso 0.62(3) 1 calc R U P C 2
C16K C 1.2817(16) 1.1070(15) 0.3959(9) 0.048(5) Uani 0.62(3) 1 d D U P C 2
H16M H 1.3566 1.1215 0.4057 0.072 Uiso 0.62(3) 1 calc R U P C 2
H16N H 1.2672 1.0401 0.3830 0.072 Uiso 0.62(3) 1 calc R U P C 2
H16O H 1.2667 1.1534 0.3707 0.072 Uiso 0.62(3) 1 calc R U P C 2
C17K C 1.2330(16) 1.2182(12) 0.4619(6) 0.035(3) Uani 0.62(3) 1 d D U P C 2
H17M H 1.1858 1.2207 0.4901 0.052 Uiso 0.62(3) 1 calc R U P C 2
H17N H 1.3073 1.2323 0.4726 0.052 Uiso 0.62(3) 1 calc R U P C 2
H17O H 1.2188 1.2670 0.4378 0.052 Uiso 0.62(3) 1 calc R U P C 2
C18C C 0.5932(13) 0.8376(16) 0.3687(11) 0.0269(15) Uani 0.30(3) 1 d D U P D 1
C19C C 0.569(3) 0.8323(17) 0.3190(12) 0.035(4) Uani 0.30(3) 1 d D U P D 1
H19C H 0.6229 0.8168 0.2974 0.043 Uiso 0.30(3) 1 calc R U P D 1
C20C C 0.474(3) 0.8478(19) 0.2987(12) 0.039(4) Uani 0.30(3) 1 d D U P D 1
H20C H 0.4634 0.8428 0.2644 0.046 Uiso 0.30(3) 1 calc R U P D 1
C21C C 0.393(3) 0.8705(18) 0.3283(12) 0.046(4) Uani 0.30(3) 1 d D U P D 1
H21C H 0.3269 0.8816 0.3149 0.055 Uiso 0.30(3) 1 calc R U P D 1
C22C C 0.411(2) 0.877(2) 0.3788(12) 0.041(4) Uani 0.30(3) 1 d D U P D 1
H22C H 0.3576 0.8924 0.4004 0.049 Uiso 0.30(3) 1 calc R U P D 1
C23C C 0.509(2) 0.861(2) 0.3968(11) 0.036(4) Uani 0.30(3) 1 d D U P D 1
H23C H 0.5193 0.8656 0.4311 0.044 Uiso 0.30(3) 1 calc R U P D 1
C18K C 0.5984(8) 0.8448(8) 0.3669(5) 0.0269(15) Uani 0.70(3) 1 d D U P D 2
C19K C 0.5688(11) 0.8065(9) 0.3209(5) 0.030(2) Uani 0.70(3) 1 d D U P D 2
H19K H 0.6145 0.7708 0.3030 0.036 Uiso 0.70(3) 1 calc R U P D 2
C20K C 0.4710(12) 0.8217(10) 0.3020(5) 0.040(3) Uani 0.70(3) 1 d D U P D 2
H20K H 0.4487 0.7964 0.2708 0.048 Uiso 0.70(3) 1 calc R U P D 2
C21K C 0.4067(13) 0.8742(9) 0.3290(6) 0.051(3) Uani 0.70(3) 1 d D U P D 2
H21K H 0.3401 0.8851 0.3160 0.061 Uiso 0.70(3) 1 calc R U P D 2
C22K C 0.4377(11) 0.9116(11) 0.3752(6) 0.047(3) Uani 0.70(3) 1 d D U P D 2
H22K H 0.3925 0.9470 0.3937 0.057 Uiso 0.70(3) 1 calc R U P D 2
C23K C 0.5350(11) 0.8962(10) 0.3934(5) 0.035(2) Uani 0.70(3) 1 d D U P D 2
H23K H 0.5578 0.9216 0.4245 0.041 Uiso 0.70(3) 1 calc R U P D 2
N1C N 0.9375(5) 0.5327(5) 0.4315(2) 0.0266(14) Uani 1 1 d . . . . .
H1C H 0.9590 0.5733 0.4075 0.032 Uiso 1 1 calc R U . . .
N2C N 0.8079(5) 0.6987(4) 0.4179(2) 0.0214(13) Uani 1 1 d . . . . .
N3C N 0.8810(5) 0.9027(4) 0.4099(2) 0.0221(13) Uani 1 1 d . . . . .
O1C O 0.8210(4) 0.4934(4) 0.49275(19) 0.0257(12) Uani 1 1 d . . . . .
O2C O 1.0789(4) 0.9288(4) 0.44292(19) 0.0285(12) Uani 1 1 d . . . . .
C1D C 1.0663(7) 0.6641(6) 0.6368(3) 0.0331(19) Uani 1 1 d . . . . .
H1D1 H 1.0405 0.7169 0.6553 0.050 Uiso 1 1 calc R U . . .
H1D2 H 1.1418 0.6634 0.6442 0.050 Uiso 1 1 calc R U . . .
H1D3 H 1.0251 0.6011 0.6460 0.050 Uiso 1 1 calc R U . . .
C2D C 1.0533(6) 0.6810(5) 0.5828(3) 0.0232(16) Uani 1 1 d . . . . .
H2D H 1.0962 0.7453 0.5741 0.028 Uiso 1 1 calc R U . . .
C3D C 1.0911(7) 0.6018(7) 0.5512(3) 0.037(2) Uani 1 1 d . . . . .
H3D1 H 1.0575 0.5371 0.5624 0.055 Uiso 1 1 calc R U . . .
H3D2 H 1.1687 0.6062 0.5538 0.055 Uiso 1 1 calc R U . . .
H3D3 H 1.0714 0.6110 0.5172 0.055 Uiso 1 1 calc R U . . .
C4D C 0.9056(5) 0.7277(5) 0.5341(3) 0.0191(15) Uani 1 1 d . . . . .
C5D C 0.7908(5) 0.7372(5) 0.5306(3) 0.0201(15) Uani 1 1 d . . . . .
C6D C 0.7532(6) 0.8245(5) 0.5165(3) 0.0217(15) Uani 1 1 d . . . . .
H6D H 0.7949 0.8850 0.5080 0.026 Uiso 1 1 calc R U . . .
C7D C 0.6450(6) 0.8039(5) 0.5175(3) 0.0208(15) Uani 1 1 d . . . . .
H7D H 0.5964 0.8482 0.5103 0.025 Uiso 1 1 calc R U . . .
C8D C 0.6175(5) 0.7028(5) 0.5315(2) 0.0173(14) Uani 1 1 d . . . . .
C9D C 0.5138(5) 0.6512(5) 0.5306(3) 0.0187(14) Uani 1 1 d . . . . .
C10D C 0.4866(6) 0.5495(5) 0.5358(2) 0.0207(15) Uani 1 1 d . . . . .
C11D C 0.3843(6) 0.4914(5) 0.5379(3) 0.0218(15) Uani 1 1 d . . . . .
H11D H 0.3175 0.5149 0.5367 0.026 Uiso 1 1 calc R U . . .
C12D C 0.3997(6) 0.3962(5) 0.5421(2) 0.0232(16) Uani 1 1 d . . . . .
H12D H 0.3459 0.3408 0.5442 0.028 Uiso 1 1 calc R U . . .
C13D C 0.5113(6) 0.3955(5) 0.5427(2) 0.0192(15) Uani 1 1 d . . . . .
C14D C 0.5819(6) 0.3208(5) 0.5417(2) 0.0229(17) Uani 1 1 d . . . . .
C15D C 0.6070(7) 0.1469(6) 0.5346(3) 0.035(2) Uani 1 1 d . . . . .
H15D H 0.6641 0.1569 0.5600 0.042 Uiso 1 1 calc R U . . .
C16D C 0.5386(8) 0.0505(6) 0.5440(3) 0.042(2) Uani 1 1 d . . . . .
H16P H 0.4828 0.0390 0.5191 0.063 Uiso 1 1 calc R U . . .
H16Q H 0.5058 0.0518 0.5764 0.063 Uiso 1 1 calc R U . . .
H16R H 0.5826 -0.0022 0.5428 0.063 Uiso 1 1 calc R U . . .
C17D C 0.6581(10) 0.1487(7) 0.4861(4) 0.064(3) Uani 1 1 d . . . . .
H17P H 0.7093 0.1020 0.4855 0.096 Uiso 1 1 calc R U . . .
H17Q H 0.6953 0.2147 0.4795 0.096 Uiso 1 1 calc R U . . .
H17R H 0.6036 0.1305 0.4611 0.096 Uiso 1 1 calc R U . . .
C18D C 0.4256(5) 0.7092(5) 0.5215(3) 0.0230(15) Uani 1 1 d . . . . .
C19D C 0.4066(6) 0.7844(6) 0.5530(3) 0.0265(17) Uani 1 1 d . . . . .
H19D H 0.4495 0.7977 0.5813 0.032 Uiso 1 1 calc R U . . .
C20D C 0.3275(7) 0.8391(6) 0.5440(3) 0.034(2) Uani 1 1 d . . . . .
H20D H 0.3134 0.8877 0.5667 0.041 Uiso 1 1 calc R U . . .
C21D C 0.2679(7) 0.8240(7) 0.5018(4) 0.041(2) Uani 1 1 d . . . . .
H21D H 0.2153 0.8645 0.4950 0.049 Uiso 1 1 calc R U . . .
C22D C 0.2837(7) 0.7509(6) 0.4695(3) 0.039(2) Uani 1 1 d . . . . .
H22D H 0.2420 0.7401 0.4407 0.047 Uiso 1 1 calc R U . . .
C23D C 0.3637(6) 0.6917(6) 0.4801(3) 0.0314(18) Uani 1 1 d . . . . .
H23D H 0.3746 0.6400 0.4586 0.038 Uiso 1 1 calc R U . . .
N1D N 0.9406(5) 0.6872(4) 0.5726(2) 0.0202(12) Uani 1 1 d . . . . .
H1D H 0.8933 0.6615 0.5942 0.024 Uiso 1 1 calc R U . . .
N2D N 0.7124(5) 0.6635(4) 0.5395(2) 0.0189(12) Uani 1 1 d . . . . .
N3D N 0.5629(5) 0.4883(4) 0.5389(2) 0.0191(13) Uani 1 1 d . . . . .
N4D N 0.5410(5) 0.2265(4) 0.5393(2) 0.0250(14) Uani 1 1 d . . . . .
H4D H 0.4713 0.2107 0.5405 0.030 Uiso 1 1 calc R U . . .
O1D O 0.9705(4) 0.7663(3) 0.50147(18) 0.0227(11) Uani 1 1 d . . . . .
O2D O 0.6802(4) 0.3485(4) 0.54198(19) 0.0254(12) Uani 1 1 d . . . . .
Co5 Co 0.36806(9) 1.13646(8) 0.65999(4) 0.0234(2) Uani 1 1 d . . . . .
Co6 Co 0.13643(9) 0.85578(8) 0.77251(4) 0.0255(2) Uani 1 1 d . . . . .
Cl5 Cl 0.29812(16) 1.14341(14) 0.58260(7) 0.0320(4) Uani 1 1 d . . . . .
Cl6 Cl 0.01685(16) 0.91361(15) 0.82365(7) 0.0306(4) Uani 1 1 d . . . . .
C1E C -0.0042(7) 1.0474(7) 0.6501(4) 0.043(2) Uani 1 1 d . . . . .
H1E1 H -0.0002 1.0313 0.6848 0.065 Uiso 1 1 calc R U . . .
H1E2 H -0.0781 1.0524 0.6414 0.065 Uiso 1 1 calc R U . . .
H1E3 H 0.0407 1.1102 0.6437 0.065 Uiso 1 1 calc R U . . .
C2E C 0.0341(6) 0.9686(6) 0.6202(3) 0.0259(16) Uani 1 1 d . . . . .
H2E H -0.0091 0.9044 0.6287 0.031 Uiso 1 1 calc R U . . .
C3E C 0.0235(7) 0.9854(7) 0.5659(3) 0.041(2) Uani 1 1 d . . . . .
H3E1 H 0.0689 1.0462 0.5567 0.061 Uiso 1 1 calc R U . . .
H3E2 H -0.0508 0.9905 0.5582 0.061 Uiso 1 1 calc R U . . .
H3E3 H 0.0456 0.9303 0.5479 0.061 Uiso 1 1 calc R U . . .
C4E C 0.1802(6) 0.9205(5) 0.6703(2) 0.0216(16) Uani 1 1 d . . . . .
C5E C 0.2949(6) 0.9134(5) 0.6737(2) 0.0202(15) Uani 1 1 d . . . . .
C6E C 0.3325(6) 0.8240(5) 0.6870(3) 0.0237(16) Uani 1 1 d . . . . .
H6E H 0.2910 0.7628 0.6944 0.028 Uiso 1 1 calc R U . . .
C7E C 0.4412(6) 0.8461(5) 0.6865(3) 0.0230(16) Uani 1 1 d . . . . .
H7E H 0.4900 0.8019 0.6936 0.028 Uiso 1 1 calc R U . . .
C8E C 0.4689(6) 0.9463(5) 0.6738(3) 0.0218(15) Uani 1 1 d . . . . .
C9E C 0.5726(6) 0.9978(6) 0.6735(2) 0.0236(16) Uani 1 1 d . . . . .
C10E C 0.6002(6) 1.0995(5) 0.6704(3) 0.0249(16) Uani 1 1 d . . . . .
C11E C 0.7016(6) 1.1583(6) 0.6670(3) 0.0279(17) Uani 1 1 d . . . . .
H11E H 0.7685 1.1352 0.6675 0.033 Uiso 1 1 calc R U . . .
C12E C 0.6861(6) 1.2548(6) 0.6629(3) 0.0277(18) Uani 1 1 d . . . . .
H12E H 0.7390 1.3107 0.6596 0.033 Uiso 1 1 calc R U . . .
C13E C 0.5742(6) 1.2526(5) 0.6648(3) 0.0243(17) Uani 1 1 d . . . . .
C14E C 0.5027(7) 1.3288(6) 0.6642(3) 0.0266(17) Uani 1 1 d . . . . .
C15E C 0.4792(7) 1.5011(6) 0.6691(3) 0.0321(19) Uani 1 1 d . U . . .
H15E H 0.4244 1.4901 0.6427 0.039 Uiso 1 1 calc R U . . .
C16E C 0.4228(9) 1.5008(7) 0.7187(3) 0.048(3) Uani 1 1 d . U . . .
H16S H 0.3744 1.4391 0.7226 0.073 Uiso 1 1 calc R U . . .
H16T H 0.3820 1.5558 0.7203 0.073 Uiso 1 1 calc R U . . .
H16U H 0.4759 1.5072 0.7449 0.073 Uiso 1 1 calc R U . . .
C17E C 0.5489(8) 1.5994(5) 0.6608(4) 0.041(2) Uani 1 1 d . U . . .
H17S H 0.5983 1.6137 0.6882 0.062 Uiso 1 1 calc R U . . .
H17T H 0.5037 1.6511 0.6584 0.062 Uiso 1 1 calc R U . . .
H17U H 0.5893 1.5967 0.6305 0.062 Uiso 1 1 calc R U . . .
C18E C 0.6611(6) 0.9390(5) 0.6817(3) 0.0232(15) Uani 1 1 d . . . . .
C19E C 0.6769(6) 0.8642(6) 0.6499(3) 0.0286(18) Uani 1 1 d . . . . .
H19E H 0.6339 0.8515 0.6216 0.034 Uiso 1 1 calc R U . . .
C20E C 0.7576(7) 0.8071(6) 0.6602(3) 0.037(2) Uani 1 1 d . . . . .
H20E H 0.7673 0.7545 0.6390 0.044 Uiso 1 1 calc R U . . .
C21E C 0.8214(7) 0.8255(6) 0.6994(3) 0.038(2) Uani 1 1 d . . . . .
H21E H 0.8755 0.7865 0.7060 0.046 Uiso 1 1 calc R U . . .
C22E C 0.8066(7) 0.9028(7) 0.7303(3) 0.043(2) Uani 1 1 d . . . . .
H22E H 0.8521 0.9175 0.7576 0.051 Uiso 1 1 calc R U . . .
C23E C 0.7290(6) 0.9566(6) 0.7217(3) 0.035(2) Uani 1 1 d . . . . .
H23E H 0.7200 1.0083 0.7436 0.042 Uiso 1 1 calc R U . . .
C1F C 0.1392(8) 1.2935(6) 0.7750(4) 0.041(2) Uani 1 1 d . . . . .
H1F1 H 0.1542 1.2944 0.8100 0.061 Uiso 1 1 calc R U . . .
H1F2 H 0.0928 1.3424 0.7675 0.061 Uiso 1 1 calc R U . . .
H1F3 H 0.2061 1.3088 0.7568 0.061 Uiso 1 1 calc R U . . .
C2F C 0.0833(7) 1.1911(6) 0.7600(3) 0.0309(18) Uani 1 1 d . . . . .
H2F H 0.0744 1.1896 0.7238 0.037 Uiso 1 1 calc R U . . .
C3F C -0.0245(7) 1.1661(7) 0.7831(4) 0.042(2) Uani 1 1 d . . . . .
H3F1 H -0.0567 1.1005 0.7727 0.063 Uiso 1 1 calc R U . . .
H3F2 H -0.0701 1.2140 0.7730 0.063 Uiso 1 1 calc R U . . .
H3F3 H -0.0171 1.1676 0.8187 0.063 Uiso 1 1 calc R U . . .
C4F C 0.2366(6) 1.1059(5) 0.7501(3) 0.0241(16) Uani 1 1 d . . . . .
C5F C 0.3109(6) 1.0421(5) 0.7715(3) 0.0239(16) Uani 1 1 d . . . . .
C6F C 0.4210(6) 1.0752(6) 0.7791(3) 0.0287(17) Uani 1 1 d . . . . .
H6F H 0.4599 1.1372 0.7709 0.034 Uiso 1 1 calc R U . . .
C7F C 0.4592(7) 0.9969(6) 0.8013(3) 0.0300(18) Uani 1 1 d . . . . .
H7F H 0.5298 0.9958 0.8125 0.036 Uiso 1 1 calc R U . . .
C8F C 0.3729(6) 0.9182(6) 0.8042(3) 0.0278(17) Uani 1 1 d . . . . .
C9F C 0.3845(6) 0.8235(6) 0.8183(3) 0.0291(18) Uani 1 1 d D . . . .
C10F C 0.3066(6) 0.7395(6) 0.8127(3) 0.0281(17) Uani 1 1 d . . . . .
C11F C 0.3153(7) 0.6402(6) 0.8220(3) 0.036(2) Uani 1 1 d . . . . .
H11F H 0.3762 0.6159 0.8344 0.043 Uiso 1 1 calc R U . . .
C12F C 0.2195(8) 0.5850(6) 0.8097(3) 0.0335(19) Uani 1 1 d . . . . .
H12F H 0.2012 0.5159 0.8116 0.040 Uiso 1 1 calc R U . . .
C13F C 0.1539(7) 0.6542(6) 0.7936(3) 0.0318(19) Uani 1 1 d . . . . .
C14F C 0.0435(8) 0.6429(6) 0.7748(3) 0.033(2) Uani 1 1 d . . . . .
C15F C -0.1227(8) 0.5332(6) 0.7590(3) 0.044(2) Uani 1 1 d . . . . .
H15F H -0.1310 0.5757 0.7301 0.053 Uiso 1 1 calc R U . . .
C16F C -0.1983(10) 0.5561(9) 0.7986(6) 0.093(5) Uani 1 1 d . . . . .
H16V H -0.1948 0.5114 0.8261 0.139 Uiso 1 1 calc R U . . .
H16W H -0.2711 0.5477 0.7857 0.139 Uiso 1 1 calc R U . . .
H16X H -0.1781 0.6238 0.8097 0.139 Uiso 1 1 calc R U . . .
C17F C -0.1431(9) 0.4279(7) 0.7432(4) 0.051(3) Uani 1 1 d . . . . .
H17V H -0.0938 0.4172 0.7168 0.077 Uiso 1 1 calc R U . . .
H17W H -0.2166 0.4121 0.7315 0.077 Uiso 1 1 calc R U . . .
H17X H -0.1322 0.3857 0.7709 0.077 Uiso 1 1 calc R U . . .
C18F C 0.4903(8) 0.8105(6) 0.8381(4) 0.0284(17) Uani 0.728(11) 1 d D U P E 1
C19F C 0.5774(9) 0.7997(7) 0.8069(4) 0.038(2) Uani 0.728(11) 1 d D U P E 1
H19F H 0.5714 0.8105 0.7729 0.045 Uiso 0.728(11) 1 calc R U P E 1
C20F C 0.6715(9) 0.7733(7) 0.8256(4) 0.037(2) Uani 0.728(11) 1 d D U P E 1
H20F H 0.7287 0.7667 0.8041 0.044 Uiso 0.728(11) 1 calc R U P E 1
C21F C 0.6821(9) 0.7574(6) 0.8729(4) 0.034(2) Uani 0.728(11) 1 d D U P E 1
H21F H 0.7467 0.7391 0.8848 0.041 Uiso 0.728(11) 1 calc R U P E 1
C22F C 0.6015(9) 0.7669(7) 0.9049(4) 0.033(2) Uani 0.728(11) 1 d D U P E 1
H22F H 0.6096 0.7556 0.9388 0.039 Uiso 0.728(11) 1 calc R U P E 1
C23F C 0.5057(9) 0.7938(6) 0.8864(4) 0.029(2) Uani 0.728(11) 1 d D U P E 1
H23F H 0.4498 0.8006 0.9087 0.035 Uiso 0.728(11) 1 calc R U P E 1
C18L C 0.4810(14) 0.7934(16) 0.8390(9) 0.0284(17) Uani 0.272(11) 1 d D U P E 2
C19L C 0.545(2) 0.7361(16) 0.8134(9) 0.039(4) Uani 0.272(11) 1 d D U P E 2
H19L H 0.5320 0.7135 0.7808 0.047 Uiso 0.272(11) 1 calc R U P E 2
C20L C 0.6315(19) 0.7163(17) 0.8416(9) 0.041(3) Uani 0.272(11) 1 d D U P E 2
H20L H 0.6790 0.6778 0.8269 0.049 Uiso 0.272(11) 1 calc R U P E 2
C21L C 0.653(2) 0.7458(18) 0.8867(9) 0.037(4) Uani 0.272(11) 1 d D U P E 2
H21L H 0.7140 0.7285 0.9029 0.045 Uiso 0.272(11) 1 calc R U P E 2
C22L C 0.587(2) 0.8024(19) 0.9103(10) 0.033(4) Uani 0.272(11) 1 d D U P E 2
H22L H 0.6018 0.8243 0.9429 0.040 Uiso 0.272(11) 1 calc R U P E 2
C23L C 0.498(2) 0.8266(18) 0.8852(10) 0.029(4) Uani 0.272(11) 1 d D U P E 2
H23L H 0.4508 0.8652 0.9003 0.035 Uiso 0.272(11) 1 calc R U P E 2
N1E N 0.1471(5) 0.9629(4) 0.6306(2) 0.0227(13) Uani 1 1 d . . . . .
H1E H 0.1952 0.9888 0.6095 0.027 Uiso 1 1 calc R U . . .
N2E N 0.3748(5) 0.9851(4) 0.6653(2) 0.0205(13) Uani 1 1 d . . . . .
N3E N 0.5239(5) 1.1617(5) 0.6676(2) 0.0228(14) Uani 1 1 d . . . . .
N4E N 0.5462(5) 1.4232(4) 0.6670(2) 0.0279(15) Uani 1 1 d . . . . .
H4E H 0.6160 1.4386 0.6675 0.033 Uiso 1 1 calc R U . . .
N1F N 0.1504(5) 1.1171(5) 0.7739(2) 0.0291(15) Uani 1 1 d . . . . .
H1F H 0.1316 1.0791 0.7991 0.035 Uiso 1 1 calc R U . . .
N2F N 0.2804(5) 0.9491(5) 0.7858(2) 0.0244(14) Uani 1 1 d . . . . .
N3F N 0.2044(5) 0.7447(5) 0.7956(2) 0.0289(15) Uani 1 1 d . . . . .
N4F N -0.0150(6) 0.5549(5) 0.7766(3) 0.0413(18) Uani 1 1 d . . . . .
H4F H 0.0141 0.5067 0.7895 0.050 Uiso 1 1 calc R U . . .
O1E O 0.1153(4) 0.8831(4) 0.70158(18) 0.0257(12) Uani 1 1 d . . . . .
O2E O 0.4057(4) 1.3015(4) 0.6640(2) 0.0283(13) Uani 1 1 d . . . . .
O1F O 0.2630(4) 1.1543(4) 0.71302(19) 0.0280(12) Uani 1 1 d . . . . .
O2F O 0.0113(5) 0.7174(4) 0.7572(2) 0.0349(14) Uani 1 1 d . . . . .
Co7 Co 0.35265(8) 0.62451(7) 1.04362(4) 0.0188(2) Uani 1 1 d . . . . .
Co8 Co 0.11806(8) 0.34372(7) 0.92850(4) 0.0191(2) Uani 1 1 d . . . . .
Cl7 Cl 0.28259(15) 0.63024(13) 1.12125(7) 0.0265(4) Uani 1 1 d . . . . .
Cl8 Cl 0.00574(15) 0.40710(13) 0.87567(6) 0.0238(4) Uani 1 1 d . . . . .
C1G C -0.0210(7) 0.5346(6) 1.0519(3) 0.0336(19) Uani 1 1 d . . . . .
H1G1 H 0.0213 0.5978 1.0599 0.050 Uiso 1 1 calc R U . . .
H1G2 H -0.0961 0.5368 1.0596 0.050 Uiso 1 1 calc R U . . .
H1G3 H -0.0138 0.5209 1.0171 0.050 Uiso 1 1 calc R U . . .
C2G C 0.0180(5) 0.4550(5) 1.0813(3) 0.0200(15) Uani 1 1 d . . . . .
H2G H -0.0250 0.3908 1.0725 0.024 Uiso 1 1 calc R U . . .
C3G C 0.0053(6) 0.4732(6) 1.1354(3) 0.0314(18) Uani 1 1 d . . . . .
H3G1 H 0.0354 0.4232 1.1540 0.047 Uiso 1 1 calc R U . . .
H3G2 H -0.0705 0.4699 1.1432 0.047 Uiso 1 1 calc R U . . .
H3G3 H 0.0428 0.5383 1.1439 0.047 Uiso 1 1 calc R U . . .
C4G C 0.1654(6) 0.4085(5) 1.0317(2) 0.0170(14) Uani 1 1 d . . . . .
C5G C 0.2791(5) 0.4004(5) 1.0279(2) 0.0153(14) Uani 1 1 d . . . . .
C6G C 0.3173(5) 0.3125(5) 1.0148(2) 0.0162(14) Uani 1 1 d . . . . .
H6G H 0.2761 0.2513 1.0071 0.019 Uiso 1 1 calc R U . . .
C7G C 0.4264(5) 0.3341(5) 1.0157(2) 0.0164(14) Uani 1 1 d . . . . .
H7G H 0.4753 0.2899 1.0087 0.020 Uiso 1 1 calc R U . . .
C8G C 0.4527(5) 0.4330(5) 1.0287(2) 0.0154(13) Uani 1 1 d . . . . .
C9G C 0.5568(5) 0.4852(5) 1.0286(2) 0.0167(14) Uani 1 1 d . . . . .
C10G C 0.5849(6) 0.5873(5) 1.0330(3) 0.0202(15) Uani 1 1 d . . . . .
C11G C 0.6872(6) 0.6459(5) 1.0352(3) 0.0218(16) Uani 1 1 d . . . . .
H11G H 0.7539 0.6225 1.0333 0.026 Uiso 1 1 calc R U . . .
C12G C 0.6725(6) 0.7424(5) 1.0404(3) 0.0227(17) Uani 1 1 d . . . . .
H12G H 0.7259 0.7980 1.0436 0.027 Uiso 1 1 calc R U . . .
C13G C 0.5601(5) 0.7408(5) 1.0400(2) 0.0177(15) Uani 1 1 d . . . . .
C14G C 0.4883(6) 0.8169(5) 1.0404(3) 0.0224(17) Uani 1 1 d . . . . .
C15G C 0.4653(7) 0.9877(5) 1.0339(3) 0.0277(18) Uani 1 1 d . . . . .
H15G H 0.4086 0.9761 1.0594 0.033 Uiso 1 1 calc R U . . .
C16G C 0.5328(8) 1.0867(6) 1.0438(3) 0.035(2) Uani 1 1 d . . . . .
H161 H 0.5641 1.0866 1.0765 0.052 Uiso 1 1 calc R U . . .
H162 H 0.4878 1.1386 1.0418 0.052 Uiso 1 1 calc R U . . .
H163 H 0.5898 1.0986 1.0194 0.052 Uiso 1 1 calc R U . . .
C17G C 0.4116(8) 0.9866(6) 0.9837(3) 0.043(2) Uani 1 1 d . . . . .
H171 H 0.4662 0.9996 0.9583 0.064 Uiso 1 1 calc R U . . .
H172 H 0.3650 1.0373 0.9827 0.064 Uiso 1 1 calc R U . . .
H173 H 0.3693 0.9223 0.9780 0.064 Uiso 1 1 calc R U . . .
C18G C 0.6461(5) 0.4268(5) 1.0206(3) 0.0168(14) Uani 1 1 d . . . . .
C19G C 0.6642(6) 0.3541(5) 1.0527(3) 0.0224(16) Uani 1 1 d . . . . .
H19G H 0.6223 0.3430 1.0814 0.027 Uiso 1 1 calc R U . . .
C20G C 0.7436(6) 0.2969(6) 1.0432(3) 0.0312(19) Uani 1 1 d . . . . .
H20G H 0.7561 0.2472 1.0655 0.037 Uiso 1 1 calc R U . . .
C21G C 0.8042(6) 0.3126(6) 1.0013(3) 0.0307(19) Uani 1 1 d . . . . .
H21G H 0.8577 0.2730 0.9946 0.037 Uiso 1 1 calc R U . . .
C22G C 0.7871(6) 0.3855(6) 0.9694(3) 0.0307(18) Uani 1 1 d . . . . .
H22G H 0.8293 0.3965 0.9408 0.037 Uiso 1 1 calc R U . . .
C23G C 0.7099(6) 0.4421(5) 0.9787(3) 0.0240(16) Uani 1 1 d . . . . .
H23G H 0.6991 0.4926 0.9565 0.029 Uiso 1 1 calc R U . . .
C1H C -0.0453(7) 0.6506(7) 0.9238(4) 0.043(2) Uani 1 1 d . . . . .
H1H1 H -0.0415 0.6420 0.8884 0.065 Uiso 1 1 calc R U . . .
H1H2 H -0.0882 0.7024 0.9312 0.065 Uiso 1 1 calc R U . . .
H1H3 H -0.0782 0.5891 0.9388 0.065 Uiso 1 1 calc R U . . .
C2H C 0.0658(6) 0.6790(5) 0.9440(3) 0.0269(17) Uani 1 1 d . . . . .
H2H H 0.0609 0.6804 0.9805 0.032 Uiso 1 1 calc R U . . .
C3H C 0.1205(8) 0.7781(6) 0.9271(3) 0.042(2) Uani 1 1 d . . . . .
H3H1 H 0.1853 0.7973 0.9464 0.062 Uiso 1 1 calc R U . . .
H3H2 H 0.0723 0.8269 0.9314 0.062 Uiso 1 1 calc R U . . .
H3H3 H 0.1394 0.7743 0.8925 0.062 Uiso 1 1 calc R U . . .
C4H C 0.2203(6) 0.5943(5) 0.9531(3) 0.0218(16) Uani 1 1 d . . . . .
C5H C 0.2935(6) 0.5292(5) 0.9317(2) 0.0191(15) Uani 1 1 d . . . . .
C6H C 0.4026(7) 0.5612(6) 0.9260(3) 0.0291(19) Uani 1 1 d . . . . .
H6H H 0.4411 0.6227 0.9354 0.035 Uiso 1 1 calc R U . . .
C7H C 0.4421(6) 0.4839(6) 0.9039(3) 0.0244(16) Uani 1 1 d . . . . .
H7H H 0.5136 0.4828 0.8939 0.029 Uiso 1 1 calc R U . . .
C8H C 0.3547(6) 0.4055(5) 0.8988(3) 0.0236(16) Uani 1 1 d . . . . .
C9H C 0.3680(6) 0.3099(5) 0.8855(3) 0.0230(16) Uani 1 1 d D . . . .
C10H C 0.2905(6) 0.2278(5) 0.8919(3) 0.0227(16) Uani 1 1 d . . . . .
C11H C 0.3011(7) 0.1258(5) 0.8842(3) 0.0271(17) Uani 1 1 d . . . . .
H11H H 0.3630 0.1011 0.8733 0.033 Uiso 1 1 calc R U . . .
C12H C 0.2053(7) 0.0717(6) 0.8958(3) 0.0289(18) Uani 1 1 d . . . . .
H12H H 0.1877 0.0024 0.8946 0.035 Uiso 1 1 calc R U . . .
C13H C 0.1368(7) 0.1406(5) 0.9100(3) 0.0257(17) Uani 1 1 d . . . . .
C14H C 0.0252(7) 0.1330(6) 0.9254(3) 0.0299(19) Uani 1 1 d D . . . .
N4H N -0.022(3) 0.0392(14) 0.926(2) 0.039(3) Uani 0.28(2) 1 d D U P F 1
H4H H 0.0107 -0.0085 0.9154 0.046 Uiso 0.28(2) 1 calc R U P F 1
C15H C -0.129(3) 0.020(3) 0.9467(15) 0.044(3) Uani 0.28(2) 1 d D U P F 1
H15H H -0.1302 0.0568 0.9780 0.053 Uiso 0.28(2) 1 calc R U P F 1
C16H C -0.199(3) 0.062(3) 0.9112(16) 0.055(3) Uani 0.28(2) 1 d D U P F 1
H164 H -0.2728 0.0505 0.9230 0.082 Uiso 0.28(2) 1 calc R U P F 1
H165 H -0.1754 0.1321 0.9080 0.082 Uiso 0.28(2) 1 calc R U P F 1
H166 H -0.1951 0.0297 0.8794 0.082 Uiso 0.28(2) 1 calc R U P F 1
C17H C -0.154(5) -0.086(3) 0.958(3) 0.055(4) Uani 0.28(2) 1 d D U P F 1
H174 H -0.2258 -0.1007 0.9714 0.082 Uiso 0.28(2) 1 calc R U P F 1
H175 H -0.1496 -0.1243 0.9277 0.082 Uiso 0.28(2) 1 calc R U P F 1
H176 H -0.1022 -0.1041 0.9815 0.082 Uiso 0.28(2) 1 calc R U P F 1
N4J N -0.0388(11) 0.0466(7) 0.9203(8) 0.039(3) Uani 0.72(2) 1 d D U P F 2
H4J H -0.0087 -0.0024 0.9089 0.046 Uiso 0.72(2) 1 calc R U P F 2
C15J C -0.1525(12) 0.0244(10) 0.9316(6) 0.044(3) Uani 0.72(2) 1 d D U P F 2
H15J H -0.1717 0.0782 0.9529 0.053 Uiso 0.72(2) 1 calc R U P F 2
C16J C -0.2156(12) 0.0237(11) 0.8856(6) 0.055(3) Uani 0.72(2) 1 d D U P F 2
H167 H -0.2917 0.0089 0.8932 0.082 Uiso 0.72(2) 1 calc R U P F 2
H168 H -0.2009 0.0882 0.8700 0.082 Uiso 0.72(2) 1 calc R U P F 2
H169 H -0.1956 -0.0263 0.8634 0.082 Uiso 0.72(2) 1 calc R U P F 2
C17J C -0.1718(18) -0.0688(13) 0.9599(10) 0.055(4) Uani 0.72(2) 1 d D U P F 2
H177 H -0.2478 -0.0843 0.9676 0.082 Uiso 0.72(2) 1 calc R U P F 2
H178 H -0.1498 -0.1220 0.9404 0.082 Uiso 0.72(2) 1 calc R U P F 2
H179 H -0.1305 -0.0613 0.9902 0.082 Uiso 0.72(2) 1 calc R U P F 2
C18H C 0.4731(7) 0.2952(7) 0.8658(5) 0.0295(15) Uani 0.81(2) 1 d D U P G 1
C19H C 0.5046(9) 0.3249(8) 0.8201(5) 0.037(2) Uani 0.81(2) 1 d D U P G 1
H19H H 0.4583 0.3561 0.8002 0.045 Uiso 0.81(2) 1 calc R U P G 1
C20H C 0.6024(10) 0.3104(8) 0.8024(4) 0.046(3) Uani 0.81(2) 1 d D U P G 1
H20H H 0.6233 0.3317 0.7704 0.056 Uiso 0.81(2) 1 calc R U P G 1
C21H C 0.6698(10) 0.2655(8) 0.8306(5) 0.050(3) Uani 0.81(2) 1 d D U P G 1
H21H H 0.7371 0.2555 0.8180 0.060 Uiso 0.81(2) 1 calc R U P G 1
C22H C 0.6415(9) 0.2347(8) 0.8770(5) 0.047(3) Uani 0.81(2) 1 d D U P G 1
H22H H 0.6888 0.2040 0.8965 0.057 Uiso 0.81(2) 1 calc R U P G 1
C23H C 0.5413(9) 0.2492(7) 0.8951(4) 0.041(2) Uani 0.81(2) 1 d D U P G 1
H23H H 0.5200 0.2279 0.9270 0.050 Uiso 0.81(2) 1 calc R U P G 1
C18J C 0.4721(19) 0.293(3) 0.8652(16) 0.0295(15) Uani 0.19(2) 1 d D U P G 2
C19J C 0.492(3) 0.339(3) 0.8213(16) 0.034(4) Uani 0.19(2) 1 d D U P G 2
H19J H 0.4454 0.3819 0.8096 0.041 Uiso 0.19(2) 1 calc R U P G 2
C20J C 0.578(3) 0.322(3) 0.7941(14) 0.043(4) Uani 0.19(2) 1 d D U P G 2
H20J H 0.5900 0.3545 0.7636 0.051 Uiso 0.19(2) 1 calc R U P G 2
C21J C 0.647(3) 0.261(3) 0.8089(16) 0.044(4) Uani 0.19(2) 1 d D U P G 2
H21J H 0.7062 0.2507 0.7891 0.053 Uiso 0.19(2) 1 calc R U P G 2
C22J C 0.630(3) 0.214(3) 0.8523(16) 0.045(4) Uani 0.19(2) 1 d D U P G 2
H22J H 0.6773 0.1716 0.8634 0.054 Uiso 0.19(2) 1 calc R U P G 2
C23J C 0.542(3) 0.230(3) 0.8810(15) 0.038(4) Uani 0.19(2) 1 d D U P G 2
H23J H 0.5299 0.1976 0.9115 0.046 Uiso 0.19(2) 1 calc R U P G 2
N1H N 0.1307(5) 0.6033(5) 0.9303(2) 0.0249(14) Uani 1 1 d . . . . .
H1H H 0.1092 0.5628 0.9063 0.030 Uiso 1 1 calc R U . . .
N2H N 0.2617(5) 0.4377(4) 0.9164(2) 0.0200(13) Uani 1 1 d . . . . .
N3H N 0.1890(5) 0.2319(4) 0.9078(2) 0.0214(13) Uani 1 1 d . . . . .
N1G N 0.1318(4) 0.4499(4) 1.0712(2) 0.0181(12) Uani 1 1 d . . . . .
H1G H 0.1795 0.4757 1.0926 0.022 Uiso 1 1 calc R U . . .
N2G N 0.3590(5) 0.4737(4) 1.0371(2) 0.0164(12) Uani 1 1 d . . . . .
N3G N 0.5089(5) 0.6486(4) 1.0364(2) 0.0174(12) Uani 1 1 d . . . . .
N4G N 0.5310(5) 0.9111(4) 1.0373(2) 0.0234(14) Uani 1 1 d . . . . .
H4G H 0.6008 0.9267 1.0373 0.028 Uiso 1 1 calc R U . . .
O1G O 0.1004(4) 0.3709(3) 0.99996(17) 0.0190(10) Uani 1 1 d . . . . .
O2G O 0.3907(4) 0.7890(4) 1.04023(19) 0.0242(12) Uani 1 1 d . . . . .
O1H O 0.2482(4) 0.6440(3) 0.99098(18) 0.0235(11) Uani 1 1 d . . . . .
O2H O -0.0082(4) 0.2077(4) 0.94154(19) 0.0262(12) Uani 1 1 d . . . . .

loop_
_atom_site_aniso_label
_atom_site_aniso_U_11
_atom_site_aniso_U_22
_atom_site_aniso_U_33
_atom_site_aniso_U_23
_atom_site_aniso_U_13
_atom_site_aniso_U_12
Co1 0.0115(4) 0.0133(4) 0.0258(5) -0.0025(3) -0.0014(3) 0.0020(3)
Co2 0.0207(5) 0.0148(4) 0.0197(4) -0.0023(3) 0.0011(4) 0.0044(4)
Cl1 0.0209(9) 0.0231(9) 0.0331(9) -0.0113(7) 0.0042(7) -0.0050(7)
Cl2 0.0220(9) 0.0218(8) 0.0237(8) 0.0015(6) -0.0005(6) 0.0039(7)
C1A 0.023(4) 0.035(4) 0.035(4) 0.010(3) 0.002(3) 0.018(3)
C2A 0.015(3) 0.021(4) 0.024(3) -0.006(3) 0.000(3) -0.002(3)
C3A 0.024(4) 0.030(4) 0.019(3) 0.000(3) 0.006(3) 0.004(3)
C4A 0.013(3) 0.011(3) 0.024(3) 0.000(3) 0.001(3) 0.001(3)
C5A 0.012(3) 0.014(3) 0.022(3) 0.000(3) 0.000(2) 0.005(3)
C6A 0.022(4) 0.014(3) 0.018(3) 0.001(3) 0.001(3) -0.001(3)
C7A 0.020(4) 0.014(3) 0.021(3) 0.004(3) 0.000(3) 0.007(3)
C8A 0.017(3) 0.007(3) 0.025(3) 0.002(2) 0.002(3) 0.004(3)
C9A 0.012(3) 0.015(3) 0.018(3) 0.005(2) 0.003(2) 0.001(3)
C10A 0.012(3) 0.016(3) 0.020(3) -0.001(3) -0.001(2) 0.006(3)
C11A 0.016(3) 0.018(3) 0.025(3) 0.003(3) -0.002(3) 0.000(3)
C12A 0.022(4) 0.016(3) 0.025(4) 0.001(3) 0.001(3) 0.000(3)
C13A 0.021(4) 0.012(3) 0.019(3) 0.003(2) -0.003(3) 0.000(3)
C14A 0.016(4) 0.019(4) 0.020(3) -0.001(3) 0.000(3) 0.002(3)
C15A 0.031(4) 0.012(3) 0.035(4) -0.001(3) -0.006(3) 0.007(3)
C16A 0.053(6) 0.028(4) 0.054(6) -0.004(4) -0.023(5) 0.009(4)
C17A 0.052(5) 0.019(4) 0.028(4) 0.004(3) 0.002(4) 0.005(4)
C18A 0.012(3) 0.015(3) 0.027(4) 0.002(3) -0.001(3) -0.002(3)
C19A 0.014(3) 0.021(4) 0.027(4) 0.000(3) -0.001(3) 0.004(3)
C20A 0.021(4) 0.030(4) 0.034(4) -0.001(3) -0.005(3) 0.009(3)
C21A 0.015(4) 0.029(4) 0.053(5) -0.010(4) -0.001(3) 0.010(3)
C22A 0.023(4) 0.039(5) 0.051(5) -0.003(4) 0.020(4) 0.008(4)
C23A 0.026(4) 0.023(4) 0.035(4) 0.008(3) 0.010(3) 0.007(3)
N1A 0.011(3) 0.012(3) 0.020(3) -0.004(2) -0.001(2) 0.002(2)
N2A 0.012(3) 0.013(3) 0.021(3) 0.001(2) 0.003(2) 0.002(2)
N3A 0.015(3) 0.011(3) 0.026(3) 0.000(2) -0.001(2) 0.001(2)
N4A 0.023(3) 0.010(3) 0.026(3) 0.000(2) -0.003(2) -0.002(2)
O1A 0.015(2) 0.019(2) 0.021(2) -0.0052(19) 0.0007(18) 0.0008(19)
O2A 0.021(3) 0.014(2) 0.037(3) -0.005(2) -0.006(2) 0.002(2)
C1B 0.034(5) 0.021(4) 0.042(5) 0.006(3) -0.003(4) 0.001(3)
C2B 0.026(4) 0.015(3) 0.033(4) -0.001(3) -0.006(3) 0.007(3)
C3B 0.028(5) 0.040(5) 0.064(6) -0.012(4) -0.013(4) 0.014(4)
C4B 0.019(3) 0.013(3) 0.023(3) 0.004(3) 0.003(3) 0.004(3)
C5B 0.020(4) 0.025(4) 0.020(4) 0.000(3) -0.001(3) 0.000(3)
C6B 0.020(4) 0.024(4) 0.026(4) -0.001(3) -0.001(3) 0.006(3)
C7B 0.022(4) 0.033(4) 0.025(4) 0.006(3) 0.005(3) 0.004(3)
C8B 0.023(4) 0.022(4) 0.017(3) 0.003(3) 0.004(3) 0.010(3)
C9B 0.027(4) 0.031(4) 0.016(3) 0.000(3) 0.003(3) 0.014(3)
C10B 0.027(4) 0.024(4) 0.018(3) -0.003(3) -0.001(3) 0.011(3)
C11B 0.036(4) 0.024(4) 0.026(4) -0.001(3) -0.001(3) 0.013(3)
C12B 0.046(5) 0.015(3) 0.028(4) -0.006(3) -0.005(3) 0.011(3)
C13B 0.034(4) 0.012(3) 0.022(4) -0.002(3) 0.000(3) 0.006(3)
C14B 0.034(4) 0.018(4) 0.017(3) 0.001(3) 0.004(3) 0.003(3)
N4B 0.023(4) 0.009(3) 0.026(4) 0.002(3) 0.002(3) 0.007(3)
C15B 0.024(4) 0.017(3) 0.033(4) 0.003(3) 0.001(3) 0.005(3)
C16B 0.035(6) 0.011(5) 0.033(4) 0.003(4) -0.001(4) 0.005(4)
C17B 0.034(6) 0.043(6) 0.061(8) 0.023(5) -0.001(5) 0.006(5)
N4I 0.023(4) 0.009(3) 0.026(4) 0.002(3) 0.002(3) 0.007(3)
C15I 0.024(4) 0.017(3) 0.033(4) 0.003(3) 0.001(3) 0.005(3)
C16I 0.035(6) 0.011(5) 0.033(4) 0.003(4) -0.001(4) 0.005(4)
C17I 0.034(6) 0.043(6) 0.061(8) 0.023(5) -0.001(5) 0.006(5)
C18B 0.024(3) 0.018(3) 0.022(3) -0.002(3) 0.002(3) 0.005(3)
C19B 0.030(4) 0.050(5) 0.020(4) -0.007(3) -0.005(3) 0.020(4)
C20B 0.026(4) 0.052(5) 0.033(4) -0.002(4) -0.003(4) 0.018(4)
C21B 0.016(4) 0.038(4) 0.026(4) -0.001(4) 0.005(3) 0.009(4)
C22B 0.023(4) 0.046(5) 0.021(4) 0.001(4) 0.008(3) 0.007(4)
C23B 0.020(4) 0.038(5) 0.023(4) 0.006(4) 0.001(3) -0.003(4)
C18I 0.024(3) 0.018(3) 0.022(3) -0.002(3) 0.002(3) 0.005(3)
C19I 0.030(6) 0.038(6) 0.033(6) 0.001(6) 0.001(6) 0.012(6)
C20I 0.027(6) 0.046(6) 0.039(6) 0.006(6) 0.002(6) 0.016(6)
C21I 0.021(6) 0.044(6) 0.032(6) 0.002(6) 0.004(6) 0.009(6)
C22I 0.019(6) 0.036(7) 0.028(6) 0.003(6) 0.003(6) 0.002(6)
C23I 0.019(6) 0.021(7) 0.017(6) -0.002(6) 0.005(6) -0.001(6)
N1B 0.020(3) 0.021(3) 0.022(3) -0.009(2) -0.003(2) 0.004(2)
N2B 0.019(3) 0.017(3) 0.022(3) 0.001(2) 0.004(2) 0.007(2)
N3B 0.026(3) 0.015(3) 0.021(3) -0.003(2) -0.004(2) 0.002(2)
O1B 0.020(3) 0.015(2) 0.032(3) -0.005(2) -0.007(2) 0.002(2)
O2B 0.033(3) 0.014(2) 0.028(3) -0.002(2) 0.006(2) 0.001(2)
Co3 0.0245(5) 0.0190(5) 0.0220(5) 0.0017(4) -0.0017(4) 0.0050(4)
Co4 0.0169(5) 0.0175(5) 0.0233(5) 0.0020(3) 0.0015(3) 0.0035(4)
Cl3 0.0243(9) 0.0234(9) 0.0268(9) -0.0005(7) -0.0010(7) 0.0035(7)
Cl4 0.0270(9) 0.0272(9) 0.0291(9) 0.0077(7) -0.0047(7) -0.0034(7)
C1C 0.033(5) 0.049(6) 0.087(8) 0.019(5) 0.024(5) 0.017(5)
C2C 0.027(4) 0.028(4) 0.035(4) 0.008(3) 0.011(3) 0.017(3)
C3C 0.053(6) 0.030(4) 0.044(5) -0.007(4) -0.001(4) 0.016(4)
C4C 0.025(4) 0.024(4) 0.021(3) -0.005(3) -0.001(3) 0.002(3)
C5C 0.023(4) 0.024(4) 0.025(4) -0.007(3) 0.002(3) 0.003(3)
C6C 0.023(4) 0.024(4) 0.028(4) -0.001(3) 0.004(3) -0.001(3)
C7C 0.021(4) 0.032(4) 0.025(4) -0.006(3) 0.000(3) 0.007(3)
C8C 0.024(4) 0.026(4) 0.022(3) -0.003(3) 0.000(3) 0.012(3)
C9C 0.025(4) 0.027(4) 0.015(3) 0.002(3) -0.001(3) 0.011(3)
C10C 0.032(4) 0.024(4) 0.016(3) 0.001(3) 0.001(3) 0.006(3)
C11C 0.038(5) 0.027(4) 0.019(3) 0.003(3) 0.000(3) 0.018(3)
C12C 0.054(5) 0.020(4) 0.026(4) 0.000(3) 0.004(4) 0.004(4)
C13C 0.033(4) 0.015(3) 0.019(3) 0.003(3) -0.001(3) 0.006(3)
C14C 0.036(4) 0.021(4) 0.021(3) -0.002(3) -0.008(3) 0.004(3)
N4C 0.037(5) 0.008(3) 0.035(6) -0.002(3) -0.014(4) 0.006(4)
C15C 0.040(8) 0.015(6) 0.034(8) -0.008(6) -0.011(6) 0.000(6)
C16C 0.025(9) 0.046(10) 0.034(11) 0.001(10) 0.001(9) -0.005(8)
C17C 0.054(8) 0.019(8) 0.029(5) -0.008(5) -0.007(5) 0.000(6)
N4K 0.037(5) 0.008(3) 0.035(6) -0.002(3) -0.014(4) 0.006(4)
C15K 0.040(7) 0.018(5) 0.041(7) 0.000(5) -0.021(5) 0.002(5)
C16K 0.034(8) 0.042(9) 0.069(13) -0.029(9) -0.003(9) 0.012(7)
C17K 0.054(8) 0.019(8) 0.029(5) -0.008(5) -0.007(5) 0.000(6)
C18C 0.031(3) 0.017(3) 0.033(3) 0.005(3) -0.001(3) 0.004(3)
C19C 0.032(6) 0.028(7) 0.043(6) 0.003(6) -0.002(6) -0.006(6)
C20C 0.029(6) 0.033(7) 0.050(6) 0.006(6) -0.015(6) -0.010(7)
C21C 0.031(7) 0.039(6) 0.065(7) 0.008(6) -0.019(6) -0.001(6)
C22C 0.031(7) 0.030(7) 0.062(7) 0.011(7) -0.011(6) 0.007(6)
C23C 0.036(7) 0.028(7) 0.046(6) 0.010(6) -0.006(6) 0.008(6)
C18K 0.031(3) 0.017(3) 0.033(3) 0.005(3) -0.001(3) 0.004(3)
C19K 0.029(4) 0.018(5) 0.038(4) -0.001(4) -0.009(4) -0.011(4)
C20K 0.033(5) 0.031(5) 0.052(5) 0.004(5) -0.017(4) -0.009(5)
C21K 0.032(5) 0.045(5) 0.074(6) 0.009(5) -0.018(5) -0.001(4)
C22K 0.035(6) 0.035(6) 0.074(6) 0.009(5) -0.009(5) 0.012(5)
C23K 0.034(5) 0.020(5) 0.050(5) -0.006(4) -0.011(4) 0.008(4)
N1C 0.029(3) 0.024(3) 0.027(3) 0.011(2) 0.010(3) 0.006(3)
N2C 0.023(3) 0.017(3) 0.025(3) 0.000(2) -0.004(2) 0.006(2)
N3C 0.029(3) 0.018(3) 0.019(3) -0.002(2) 0.000(2) 0.004(3)
O1C 0.028(3) 0.019(2) 0.030(3) 0.004(2) 0.006(2) 0.005(2)
O2C 0.036(3) 0.018(3) 0.030(3) 0.008(2) -0.005(2) 0.000(2)
C1D 0.033(4) 0.043(5) 0.023(4) 0.003(3) -0.011(3) 0.004(4)
C2D 0.022(4) 0.022(4) 0.025(4) 0.004(3) -0.001(3) 0.001(3)
C3D 0.035(5) 0.046(5) 0.032(4) -0.002(4) -0.004(3) 0.016(4)
C4D 0.014(3) 0.014(3) 0.028(4) -0.005(3) -0.002(3) -0.001(3)
C5D 0.014(3) 0.018(3) 0.027(4) -0.003(3) 0.002(3) 0.000(3)
C6D 0.021(4) 0.018(3) 0.025(3) 0.000(3) -0.001(3) -0.001(3)
C7D 0.023(4) 0.016(3) 0.023(3) 0.000(3) -0.003(3) 0.003(3)
C8D 0.021(3) 0.013(3) 0.018(3) 0.003(2) 0.000(2) 0.004(3)
C9D 0.014(3) 0.018(3) 0.025(3) -0.001(3) -0.001(3) 0.008(3)
C10D 0.018(3) 0.024(4) 0.021(3) 0.000(3) 0.002(3) 0.003(3)
C11D 0.015(3) 0.020(4) 0.030(4) 0.001(3) 0.001(3) 0.001(3)
C12D 0.021(4) 0.023(4) 0.023(3) -0.003(3) 0.001(3) -0.006(3)
C13D 0.026(4) 0.016(3) 0.014(3) -0.001(2) 0.004(2) -0.001(3)
C14D 0.029(4) 0.019(4) 0.019(3) 0.001(3) 0.004(3) -0.003(3)
C15D 0.043(5) 0.020(4) 0.044(5) -0.005(3) 0.006(4) 0.013(3)
C16D 0.057(6) 0.031(5) 0.035(4) -0.007(3) 0.005(4) -0.001(4)
C17D 0.077(8) 0.037(5) 0.081(8) -0.010(5) 0.024(6) 0.020(5)
C18D 0.015(3) 0.026(4) 0.027(4) 0.007(3) 0.001(3) -0.001(3)
C19D 0.020(4) 0.029(4) 0.032(4) -0.003(3) 0.002(3) 0.005(3)
C20D 0.031(5) 0.028(4) 0.043(5) -0.004(3) 0.008(3) 0.008(4)
C21D 0.022(4) 0.036(5) 0.067(6) 0.019(4) -0.002(4) 0.010(4)
C22D 0.028(4) 0.042(5) 0.046(5) 0.011(4) -0.010(4) 0.002(4)
C23D 0.021(4) 0.033(4) 0.042(4) 0.001(3) -0.005(3) 0.010(3)
N1D 0.017(3) 0.020(3) 0.024(3) 0.005(2) 0.000(2) 0.001(2)
N2D 0.016(3) 0.021(3) 0.021(3) -0.001(2) 0.001(2) 0.005(2)
N3D 0.020(3) 0.015(3) 0.023(3) 0.003(2) 0.000(2) 0.003(2)
N4D 0.030(4) 0.016(3) 0.029(3) 0.000(2) 0.001(3) 0.000(3)
O1D 0.019(3) 0.023(3) 0.026(3) 0.0038(19) 0.0028(19) 0.000(2)
O2D 0.024(3) 0.020(3) 0.032(3) 0.000(2) 0.007(2) 0.003(2)
Co5 0.0201(5) 0.0201(5) 0.0304(5) 0.0016(4) 0.0008(4) 0.0042(4)
Co6 0.0277(6) 0.0240(5) 0.0256(5) 0.0038(4) -0.0005(4) 0.0065(4)
Cl5 0.0299(10) 0.0300(10) 0.0336(9) 0.0116(7) -0.0043(7) -0.0041(8)
Cl6 0.0293(10) 0.0319(10) 0.0309(10) -0.0012(8) 0.0014(7) 0.0062(8)
C1E 0.033(5) 0.052(6) 0.048(5) -0.005(4) -0.002(4) 0.019(4)
C2E 0.017(4) 0.026(4) 0.034(4) 0.005(3) -0.001(3) 0.001(3)
C3E 0.031(5) 0.038(5) 0.054(5) -0.004(4) -0.014(4) 0.006(4)
C4E 0.028(4) 0.017(3) 0.020(3) -0.004(3) -0.005(3) 0.003(3)
C5E 0.029(4) 0.022(4) 0.010(3) 0.002(2) -0.001(3) 0.004(3)
C6E 0.025(4) 0.018(3) 0.028(4) 0.000(3) 0.002(3) 0.004(3)
C7E 0.023(4) 0.020(3) 0.028(4) -0.005(3) -0.005(3) 0.007(3)
C8E 0.021(4) 0.024(4) 0.021(3) -0.006(3) -0.002(3) 0.008(3)
C9E 0.028(4) 0.029(4) 0.014(3) 0.000(3) 0.000(3) 0.003(3)
C10E 0.024(4) 0.025(4) 0.027(4) -0.003(3) -0.003(3) 0.008(3)
C11E 0.019(4) 0.032(4) 0.032(4) -0.006(3) -0.004(3) 0.002(3)
C12E 0.022(4) 0.024(4) 0.035(4) -0.002(3) -0.001(3) -0.005(3)
C13E 0.025(4) 0.022(4) 0.025(4) -0.001(3) -0.003(3) 0.000(3)
C14E 0.035(5) 0.022(4) 0.025(4) -0.001(3) 0.004(3) 0.007(3)
C15E 0.039(5) 0.026(4) 0.031(4) 0.005(3) 0.008(3) 0.003(4)
C16E 0.072(7) 0.037(5) 0.037(5) -0.002(4) 0.029(4) 0.010(5)
C17E 0.058(6) 0.008(3) 0.059(6) 0.001(3) 0.005(4) 0.010(4)
C18E 0.019(4) 0.018(3) 0.033(4) -0.002(3) -0.002(3) 0.004(3)
C19E 0.024(4) 0.028(4) 0.034(4) -0.003(3) -0.002(3) 0.004(3)
C20E 0.028(5) 0.026(4) 0.057(6) 0.001(4) 0.013(4) 0.010(4)
C21E 0.021(4) 0.038(5) 0.058(5) 0.010(4) -0.004(4) 0.011(3)
C22E 0.036(5) 0.042(5) 0.049(5) 0.005(4) -0.018(4) 0.002(4)
C23E 0.028(4) 0.037(4) 0.042(5) -0.008(4) -0.015(3) 0.009(3)
C1F 0.049(6) 0.027(4) 0.048(5) -0.002(4) 0.002(4) 0.011(4)
C2F 0.031(4) 0.029(4) 0.034(4) 0.007(3) -0.002(3) 0.008(3)
C3F 0.039(5) 0.033(5) 0.057(6) 0.016(4) 0.010(4) 0.017(4)
C4F 0.023(4) 0.016(3) 0.032(4) -0.003(3) 0.004(3) 0.000(3)
C5F 0.029(4) 0.024(4) 0.020(3) -0.002(3) 0.000(3) 0.007(3)
C6F 0.025(4) 0.035(4) 0.027(4) -0.003(3) 0.005(3) 0.007(3)
C7F 0.031(4) 0.036(4) 0.024(4) -0.001(3) 0.000(3) 0.008(3)
C8F 0.032(4) 0.032(4) 0.022(4) 0.000(3) 0.001(3) 0.010(3)
C9F 0.032(4) 0.036(4) 0.021(4) -0.004(3) 0.002(3) 0.011(3)
C10F 0.026(4) 0.038(4) 0.025(4) 0.007(3) 0.001(3) 0.018(3)
C11F 0.046(5) 0.043(5) 0.022(4) 0.001(3) -0.005(3) 0.015(4)
C12F 0.057(6) 0.024(4) 0.024(4) 0.009(3) -0.003(4) 0.020(4)
C13F 0.041(5) 0.034(4) 0.021(4) 0.001(3) 0.004(3) 0.008(4)
C14F 0.055(6) 0.017(4) 0.027(4) 0.004(3) 0.000(4) -0.002(4)
C15F 0.050(5) 0.030(4) 0.049(5) 0.006(4) -0.021(4) -0.003(4)
C16F 0.053(7) 0.068(8) 0.159(14) -0.054(8) -0.042(8) 0.017(6)
C17F 0.063(6) 0.041(5) 0.044(5) 0.005(4) -0.012(4) -0.010(5)
C18F 0.032(4) 0.023(4) 0.032(3) 0.000(3) -0.003(3) 0.010(3)
C19F 0.040(5) 0.050(5) 0.027(4) 0.008(4) -0.002(4) 0.018(4)
C20F 0.028(5) 0.050(5) 0.037(4) 0.004(4) 0.000(4) 0.020(4)
C21F 0.024(5) 0.041(5) 0.038(5) 0.003(4) -0.006(4) 0.009(4)
C22F 0.031(5) 0.040(5) 0.026(4) -0.001(4) -0.009(4) 0.004(4)
C23F 0.025(4) 0.028(5) 0.033(4) 0.000(4) -0.005(3) 0.001(4)
C18L 0.032(4) 0.023(4) 0.032(3) 0.000(3) -0.003(3) 0.010(3)
C19L 0.038(7) 0.040(7) 0.043(6) -0.005(6) -0.001(6) 0.016(6)
C20L 0.032(6) 0.045(6) 0.049(6) -0.002(6) -0.005(6) 0.017(6)
C21L 0.026(7) 0.048(7) 0.041(7) 0.006(6) -0.007(6) 0.013(6)
C22L 0.028(7) 0.037(7) 0.033(6) 0.003(6) -0.008(6) 0.002(7)
C23L 0.025(6) 0.028(7) 0.032(6) 0.001(6) -0.008(6) 0.001(6)
N1E 0.019(3) 0.028(3) 0.020(3) 0.002(2) 0.004(2) 0.002(3)
N2E 0.019(3) 0.017(3) 0.025(3) 0.001(2) 0.000(2) 0.002(2)
N3E 0.021(3) 0.025(3) 0.022(3) -0.003(2) -0.003(2) 0.001(3)
N4E 0.026(3) 0.021(3) 0.036(3) -0.003(3) 0.004(3) -0.001(3)
N1F 0.031(4) 0.024(3) 0.034(4) 0.003(3) 0.004(3) 0.010(3)
N2F 0.024(3) 0.028(3) 0.023(3) -0.004(2) 0.001(2) 0.008(3)
N3F 0.033(4) 0.027(3) 0.027(3) 0.006(3) 0.001(3) 0.006(3)
N4F 0.052(5) 0.021(3) 0.051(4) 0.002(3) -0.015(3) 0.006(3)
O1E 0.023(3) 0.031(3) 0.022(2) 0.006(2) 0.001(2) 0.002(2)
O2E 0.023(3) 0.018(3) 0.044(3) 0.000(2) 0.004(2) 0.003(2)
O1F 0.032(3) 0.025(3) 0.028(3) 0.002(2) 0.007(2) 0.008(2)
O2F 0.043(3) 0.028(3) 0.034(3) 0.004(2) -0.004(2) 0.005(3)
Co7 0.0136(4) 0.0141(4) 0.0287(5) -0.0037(4) -0.0006(4) 0.0016(4)
Co8 0.0220(5) 0.0158(4) 0.0195(4) -0.0019(3) -0.0005(4) 0.0025(4)
Cl7 0.0234(9) 0.0244(9) 0.0298(9) -0.0107(7) 0.0034(7) -0.0029(7)
Cl8 0.0249(9) 0.0230(9) 0.0231(8) 0.0005(7) -0.0041(7) 0.0019(7)
C1G 0.028(4) 0.034(5) 0.040(5) 0.000(4) 0.004(3) 0.010(4)
C2G 0.009(3) 0.023(4) 0.028(4) -0.001(3) 0.004(3) 0.003(3)
C3G 0.023(4) 0.033(4) 0.038(4) -0.004(3) 0.006(3) 0.003(3)
C4G 0.023(4) 0.010(3) 0.017(3) 0.004(2) -0.001(3) 0.000(3)
C5G 0.019(3) 0.015(3) 0.011(3) 0.001(2) -0.002(2) 0.000(3)
C6G 0.014(3) 0.012(3) 0.022(3) 0.000(2) 0.001(3) 0.003(3)
C7G 0.016(3) 0.014(3) 0.020(3) 0.000(2) 0.003(3) 0.002(3)
C8G 0.013(3) 0.017(3) 0.017(3) 0.001(2) 0.001(2) 0.002(3)
C9G 0.017(3) 0.019(3) 0.015(3) -0.001(2) 0.001(2) 0.003(3)
C10G 0.019(4) 0.017(3) 0.023(3) 0.001(3) -0.003(3) -0.003(3)
C11G 0.010(3) 0.027(4) 0.029(4) 0.000(3) 0.000(3) 0.003(3)
C12G 0.018(4) 0.018(4) 0.031(4) 0.002(3) 0.000(3) -0.004(3)
C13G 0.015(3) 0.016(3) 0.022(3) -0.005(3) 0.000(2) -0.001(3)
C14G 0.028(4) 0.015(4) 0.024(4) -0.005(3) -0.005(3) 0.004(3)
C15G 0.033(4) 0.016(4) 0.034(4) 0.002(3) -0.009(3) 0.002(3)
C16G 0.047(5) 0.014(4) 0.044(5) 0.004(3) -0.008(4) 0.007(4)
C17G 0.062(6) 0.027(4) 0.041(5) 0.002(3) -0.024(4) 0.012(4)
C18G 0.011(3) 0.011(3) 0.028(4) -0.005(3) 0.002(3) 0.000(2)
C19G 0.017(4) 0.022(4) 0.029(4) 0.005(3) 0.000(3) 0.004(3)
C20G 0.021(4) 0.020(4) 0.053(5) 0.001(3) -0.011(4) 0.007(3)
C21G 0.012(4) 0.025(4) 0.055(5) -0.012(4) -0.001(3) 0.005(3)
C22G 0.017(4) 0.037(4) 0.038(4) -0.004(3) 0.010(3) 0.000(3)
C23G 0.020(4) 0.019(3) 0.032(4) 0.004(3) 0.004(3) -0.001(3)
C1H 0.037(5) 0.038(5) 0.058(6) -0.016(4) -0.023(4) 0.020(4)
C2H 0.034(4) 0.021(4) 0.027(4) -0.005(3) -0.006(3) 0.009(3)
C3H 0.059(6) 0.030(5) 0.038(5) 0.004(4) 0.004(4) 0.016(4)
C4H 0.027(4) 0.013(3) 0.024(4) 0.003(3) -0.001(3) -0.002(3)
C5H 0.024(4) 0.017(3) 0.017(3) 0.001(3) -0.001(3) 0.006(3)
C6H 0.031(4) 0.028(4) 0.024(4) -0.002(3) 0.000(3) -0.008(3)
C7H 0.019(4) 0.031(4) 0.024(4) 0.001(3) 0.002(3) 0.006(3)
C8H 0.025(4) 0.022(4) 0.021(3) 0.005(3) -0.001(3) -0.003(3)
C9H 0.027(4) 0.023(4) 0.021(4) 0.003(3) -0.003(3) 0.010(3)
C10H 0.021(4) 0.025(4) 0.022(4) 0.000(3) -0.002(3) 0.007(3)
C11H 0.034(4) 0.021(4) 0.029(4) -0.004(3) 0.000(3) 0.013(3)
C12H 0.037(5) 0.021(4) 0.029(4) 0.001(3) -0.003(3) 0.005(3)
C13H 0.038(4) 0.017(3) 0.022(4) 0.000(3) 0.001(3) 0.000(3)
C14H 0.038(5) 0.021(4) 0.030(4) -0.005(3) 0.004(3) -0.001(3)
N4H 0.034(5) 0.015(3) 0.065(6) -0.010(3) 0.020(5) -0.004(3)
C15H 0.039(6) 0.026(4) 0.063(6) -0.016(4) 0.020(5) -0.006(4)
C16H 0.041(6) 0.044(7) 0.079(9) 0.009(6) 0.022(6) 0.006(6)
C17H 0.061(8) 0.048(8) 0.045(5) -0.010(6) 0.020(6) -0.024(6)
N4J 0.034(5) 0.015(3) 0.065(6) -0.010(3) 0.020(5) -0.004(3)
C15J 0.039(6) 0.026(4) 0.063(6) -0.016(4) 0.020(5) -0.006(4)
C16J 0.041(6) 0.044(7) 0.079(9) 0.009(6) 0.022(6) 0.006(6)
C17J 0.061(8) 0.048(8) 0.045(5) -0.010(6) 0.020(6) -0.024(6)
C18H 0.028(3) 0.029(3) 0.033(3) -0.006(3) 0.005(3) 0.008(3)
C19H 0.029(4) 0.040(5) 0.042(4) 0.003(4) 0.006(4) 0.004(4)
C20H 0.038(5) 0.051(5) 0.050(5) 0.004(4) 0.018(4) 0.007(4)
C21H 0.038(5) 0.055(5) 0.059(6) 0.001(5) 0.015(5) 0.015(4)
C22H 0.037(5) 0.061(5) 0.050(5) -0.014(5) -0.001(4) 0.027(4)
C23H 0.041(5) 0.046(5) 0.042(5) -0.011(4) 0.000(4) 0.023(4)
C18J 0.028(3) 0.029(3) 0.033(3) -0.006(3) 0.005(3) 0.008(3)
C19J 0.030(7) 0.036(7) 0.040(7) -0.003(6) 0.011(6) 0.010(6)
C20J 0.034(7) 0.046(7) 0.049(7) 0.003(7) 0.009(7) 0.011(7)
C21J 0.034(7) 0.052(7) 0.050(7) 0.000(7) 0.014(7) 0.017(7)
C22J 0.036(6) 0.052(7) 0.051(7) -0.005(6) 0.007(6) 0.020(6)
C23J 0.037(7) 0.040(7) 0.041(7) -0.007(7) 0.003(7) 0.017(6)
N1H 0.031(4) 0.020(3) 0.025(3) -0.001(2) -0.007(3) 0.007(3)
N2H 0.023(3) 0.020(3) 0.016(3) 0.005(2) -0.001(2) 0.001(3)
N3H 0.025(3) 0.019(3) 0.021(3) -0.001(2) 0.001(2) 0.006(3)
N1G 0.012(3) 0.020(3) 0.022(3) 0.000(2) -0.002(2) -0.002(2)
N2G 0.014(3) 0.014(3) 0.022(3) -0.001(2) 0.000(2) 0.003(2)
N3G 0.015(3) 0.013(3) 0.024(3) 0.000(2) -0.001(2) 0.001(2)
N4G 0.020(3) 0.014(3) 0.036(4) 0.000(2) -0.004(3) 0.001(3)
O1G 0.016(2) 0.020(2) 0.020(2) -0.0019(19) -0.0027(18) 0.000(2)
O2G 0.015(3) 0.016(3) 0.041(3) -0.005(2) -0.003(2) 0.002(2)
O1H 0.026(3) 0.020(2) 0.025(3) -0.003(2) -0.002(2) 0.005(2)
O2H 0.030(3) 0.017(3) 0.030(3) -0.004(2) 0.007(2) -0.001(2)

loop_
_atom_type_symbol
_atom_type_description
_atom_type_scat_dispersion_real
_atom_type_scat_dispersion_imag
_atom_type_scat_source
C C 0.0033 0.0016 'International Tables Vol C Tables 4.2.6.8 and 6.1.1.4'
H H 0.0000 0.0000 'International Tables Vol C Tables 4.2.6.8 and 6.1.1.4'
N N 0.0061 0.0033 'International Tables Vol C Tables 4.2.6.8 and 6.1.1.4'
O O 0.0106 0.0060 'International Tables Vol C Tables 4.2.6.8 and 6.1.1.4'
Cl Cl 0.1484 0.1585 'International Tables Vol C Tables 4.2.6.8 and 6.1.1.4'
Co Co 0.3494 0.9721 'International Tables Vol C Tables 4.2.6.8 and 6.1.1.4'

loop_
_geom_angle_atom_site_label_1
_geom_angle_atom_site_label_2
_geom_angle_atom_site_label_3
_geom_angle
N3A Co1 O1B 124.9(2)
N3A Co1 N2A 88.9(2)
O1B Co1 N2A 100.9(2)
N3A Co1 O2A 75.8(2)
O1B Co1 O2A 84.04(18)
N2A Co1 O2A 163.9(2)
N3A Co1 Cl1 117.63(17)
O1B Co1 Cl1 113.60(16)
N2A Co1 Cl1 100.24(16)
O2A Co1 Cl1 91.64(15)
N3B Co2 O1A 122.7(2)
N3B Co2 N2B 88.5(2)
O1A Co2 N2B 100.2(2)
N3B Co2 Cl2 118.03(17)
O1A Co2 Cl2 114.65(15)
N2B Co2 Cl2 103.34(17)
N3B Co2 O2B 75.4(2)
O1A Co2 O2B 83.77(17)
N2B Co2 O2B 162.8(2)
Cl2 Co2 O2B 89.92(15)
C2A C1A H1A1 109.5
C2A C1A H1A2 109.5
H1A1 C1A H1A2 109.5
C2A C1A H1A3 109.5
H1A1 C1A H1A3 109.5
H1A2 C1A H1A3 109.5
N1A C2A C1A 110.3(6)
N1A C2A C3A 108.1(5)
C1A C2A C3A 112.7(6)
N1A C2A H2A 108.5
C1A C2A H2A 108.5
C3A C2A H2A 108.5
C2A C3A H3A1 109.5
C2A C3A H3A2 109.5
H3A1 C3A H3A2 109.5
C2A C3A H3A3 109.5
H3A1 C3A H3A3 109.5
H3A2 C3A H3A3 109.5
O1A C4A N1A 122.2(6)
O1A C4A C5A 120.4(6)
N1A C4A C5A 117.2(6)
N2A C5A C6A 112.8(6)
N2A C5A C4A 124.1(6)
C6A C5A C4A 123.1(6)
C7A C6A C5A 106.0(6)
C7A C6A H6A 127.0
C5A C6A H6A 127.0
C6A C7A C8A 107.3(6)
C6A C7A H7A 126.3
C8A C7A H7A 126.3
C9A C8A N2A 126.5(6)
C9A C8A C7A 124.6(6)
N2A C8A C7A 108.5(5)
C8A C9A C10A 125.5(6)
C8A C9A C18A 116.8(6)
C10A C9A C18A 117.7(6)
N3A C10A C9A 122.4(6)
N3A C10A C11A 108.7(6)
C9A C10A C11A 128.9(7)
C12A C11A C10A 107.0(7)
C12A C11A H11A 126.5
C10A C11A H11A 126.5
C11A C12A C13A 105.3(6)
C11A C12A H12A 127.4
C13A C12A H12A 127.4
N3A C13A C12A 112.1(7)
N3A C13A C14A 112.8(6)
C12A C13A C14A 135.0(6)
O2A C14A N4A 123.0(7)
O2A C14A C13A 118.1(6)
N4A C14A C13A 118.9(6)
N4A C15A C17A 109.5(6)
N4A C15A C16A 109.9(6)
C17A C15A C16A 110.1(7)
N4A C15A H15A 109.1
C17A C15A H15A 109.1
C16A C15A H15A 109.1
C15A C16A H16A 109.5
C15A C16A H16B 109.5
H16A C16A H16B 109.5
C15A C16A H16C 109.5
H16A C16A H16C 109.5
H16B C16A H16C 109.5
C15A C17A H17A 109.5
C15A C17A H17B 109.5
H17A C17A H17B 109.5
C15A C17A H17C 109.5
H17A C17A H17C 109.5
H17B C17A H17C 109.5
C23A C18A C19A 119.0(7)
C23A C18A C9A 120.3(6)
C19A C18A C9A 120.6(6)
C20A C19A C18A 120.9(7)
C20A C19A H19A 119.6
C18A C19A H19A 119.6
C21A C20A C19A 120.4(8)
C21A C20A H20A 119.8
C19A C20A H20A 119.8
C20A C21A C22A 119.7(8)
C20A C21A H21A 120.2
C22A C21A H21A 120.2
C21A C22A C23A 120.2(8)
C21A C22A H22A 119.9
C23A C22A H22A 119.9
C18A C23A C22A 119.9(7)
C18A C23A H23A 120.1
C22A C23A H23A 120.1
C4A N1A C2A 122.7(5)
C4A N1A H1A 118.7
C2A N1A H1A 118.7
C5A N2A C8A 105.4(5)
C5A N2A Co1 129.3(5)
C8A N2A Co1 123.9(4)
C13A N3A C10A 106.9(6)
C13A N3A Co1 120.4(5)
C10A N3A Co1 132.1(4)
C14A N4A C15A 121.6(6)
C14A N4A H4A 119.2
C15A N4A H4A 119.2
C4A O1A Co2 131.5(4)
C14A O2A Co1 111.8(5)
C2B C1B H1B1 109.5
C2B C1B H1B2 109.5
H1B1 C1B H1B2 109.5
C2B C1B H1B3 109.5
H1B1 C1B H1B3 109.5
H1B2 C1B H1B3 109.5
N1B C2B C3B 109.8(6)
N1B C2B C1B 109.2(7)
C3B C2B C1B 112.0(7)
N1B C2B H2B 108.6
C3B C2B H2B 108.6
C1B C2B H2B 108.6
C2B C3B H3B1 109.5
C2B C3B H3B2 109.5
H3B1 C3B H3B2 109.5
C2B C3B H3B3 109.5
H3B1 C3B H3B3 109.5
H3B2 C3B H3B3 109.5
O1B C4B N1B 121.0(7)
O1B C4B C5B 120.2(6)
N1B C4B C5B 118.6(6)
N2B C5B C6B 113.1(7)
N2B C5B C4B 124.6(6)
C6B C5B C4B 122.2(6)
C7B C6B C5B 105.5(6)
C7B C6B H6B 127.2
C5B C6B H6B 127.2
C6B C7B C8B 106.7(7)
C6B C7B H7B 126.6
C8B C7B H7B 126.6
C9B C8B N2B 124.4(6)
C9B C8B C7B 125.0(7)
N2B C8B C7B 110.2(6)
C8B C9B C10B 127.7(7)
C8B C9B C18I 123.8(10)
C10B C9B C18I 108.2(10)
C8B C9B C18B 115.0(6)
C10B C9B C18B 117.1(6)
N3B C10B C9B 121.5(6)
N3B C10B C11B 109.5(7)
C9B C10B C11B 128.9(7)
C12B C11B C10B 106.4(7)
C12B C11B H11B 126.8
C10B C11B H11B 126.8
C11B C12B C13B 107.2(7)
C11B C12B H12B 126.4
C13B C12B H12B 126.4
N3B C13B C12B 109.4(7)
N3B C13B C14B 115.1(6)
C12B C13B C14B 135.4(7)
O2B C14B N4B 126.0(8)
O2B C14B N4I 113.1(15)
O2B C14B C13B 119.6(6)
N4B C14B C13B 114.3(7)
N4I C14B C13B 125.1(14)
C14B N4B C15B 120.6(8)
C14B N4B H4B 119.7
C15B N4B H4B 119.7
N4B C15B C17B 111.2(8)
N4B C15B C16B 107.2(8)
C17B C15B C16B 112.3(8)
N4B C15B H15B 108.7
C17B C15B H15B 108.7
C16B C15B H15B 108.7
C15B C16B H16D 109.5
C15B C16B H16E 109.5
H16D C16B H16E 109.5
C15B C16B H16F 109.5
H16D C16B H16F 109.5
H16E C16B H16F 109.5
C15B C17B H17D 109.5
C15B C17B H17E 109.5
H17D C17B H17E 109.5
C15B C17B H17F 109.5
H17D C17B H17F 109.5
H17E C17B H17F 109.5
C14B N4I C15I 139(3)
C14B N4I H4I 110.7
C15I N4I H4I 110.7
N4I C15I C17I 114(2)
N4I C15I C16I 110(3)
C17I C15I C16I 108(2)
N4I C15I H15I 108.2
C17I C15I H15I 108.2
C16I C15I H15I 108.2
C15I C16I H16G 109.5
C15I C16I H16H 109.5
H16G C16I H16H 109.5
C15I C16I H16I 109.5
H16G C16I H16I 109.5
H16H C16I H16I 109.5
C15I C17I H17G 109.5
C15I C17I H17H 109.5
H17G C17I H17H 109.5
C15I C17I H17I 109.5
H17G C17I H17I 109.5
H17H C17I H17I 109.5
C19B C18B C23B 117.0(8)
C19B C18B C9B 123.8(8)
C23B C18B C9B 118.9(8)
C18B C19B C20B 121.9(9)
C18B C19B H19B 119.1
C20B C19B H19B 119.1
C21B C20B C19B 121.0(10)
C21B C20B H20B 119.5
C19B C20B H20B 119.5
C20B C21B C22B 118.6(9)
C20B C21B H21B 120.7
C22B C21B H21B 120.7
C21B C22B C23B 121.1(9)
C21B C22B H22B 119.4
C23B C22B H22B 119.4
C22B C23B C18B 120.4(9)
C22B C23B H23B 119.8
C18B C23B H23B 119.8
C19I C18I C23I 127.0(18)
C19I C18I C9B 118.1(18)
C23I C18I C9B 114.7(18)
C18I C19I C20I 114(2)
C18I C19I H19I 122.8
C20I C19I H19I 122.8
C21I C20I C19I 122(2)
C21I C20I H20I 119.0
C19I C20I H20I 119.0
C20I C21I C22I 121(2)
C20I C21I H21I 119.3
C22I C21I H21I 119.3
C21I C22I C23I 119(2)
C21I C22I H22I 120.7
C23I C22I H22I 120.7
C18I C23I C22I 117(2)
C18I C23I H23I 121.7
C22I C23I H23I 121.7
C4B N1B C2B 122.6(6)
C4B N1B H1B 118.7
C2B N1B H1B 118.7
C5B N2B C8B 104.4(6)
C5B N2B Co2 129.3(5)
C8B N2B Co2 125.0(4)
C13B N3B C10B 107.5(6)
C13B N3B Co2 119.7(5)
C10B N3B Co2 132.8(5)
C4B O1B Co1 131.6(5)
C14B O2B Co2 109.5(5)
N3C Co3 O1D 119.3(2)
N3C Co3 N2C 88.6(2)
O1D Co3 N2C 98.9(2)
N3C Co3 Cl3 120.18(19)
O1D Co3 Cl3 116.95(16)
N2C Co3 Cl3 101.52(18)
N3C Co3 O2C 75.7(2)
O1D Co3 O2C 84.87(18)
N2C Co3 O2C 163.6(2)
Cl3 Co3 O2C 90.78(16)
N3D Co4 O1C 124.8(2)
N3D Co4 N2D 88.7(2)
O1C Co4 N2D 101.3(2)
N3D Co4 O2D 75.9(2)
O1C Co4 O2D 83.48(19)
N2D Co4 O2D 163.7(2)
N3D Co4 Cl4 117.64(18)
O1C Co4 Cl4 113.64(17)
N2D Co4 Cl4 100.17(16)
O2D Co4 Cl4 91.98(14)
C2C C1C H1C1 109.5
C2C C1C H1C2 109.5
H1C1 C1C H1C2 109.5
C2C C1C H1C3 109.5
H1C1 C1C H1C3 109.5
H1C2 C1C H1C3 109.5
N1C C2C C3C 109.8(7)
N1C C2C C1C 109.4(7)
C3C C2C C1C 112.4(8)
N1C C2C H2C 108.4
C3C C2C H2C 108.4
C1C C2C H2C 108.4
C2C C3C H3C1 109.5
C2C C3C H3C2 109.5
H3C1 C3C H3C2 109.5
C2C C3C H3C3 109.5
H3C1 C3C H3C3 109.5
H3C2 C3C H3C3 109.5
O1C C4C N1C 120.2(7)
O1C C4C C5C 120.2(7)
N1C C4C C5C 119.5(7)
N2C C5C C6C 111.7(7)
N2C C5C C4C 126.2(7)
C6C C5C C4C 122.1(7)
C7C C6C C5C 106.4(7)
C7C C6C H6C 126.8
C5C C6C H6C 126.8
C6C C7C C8C 107.6(7)
C6C C7C H7C 126.2
C8C C7C H7C 126.2
C9C C8C N2C 124.9(6)
C9C C8C C7C 125.0(7)
N2C C8C C7C 108.9(6)
C8C C9C C10C 127.0(7)
C8C C9C C18K 117.7(7)
C10C C9C C18K 115.3(7)
C8C C9C C18C 113.5(10)
C10C C9C C18C 119.4(10)
N3C C10C C9C 121.5(7)
N3C C10C C11C 109.2(6)
C9C C10C C11C 129.3(7)
C12C C11C C10C 106.9(7)
C12C C11C H11C 126.6
C10C C11C H11C 126.6
C11C C12C C13C 105.8(7)
C11C C12C H12C 127.1
C13C C12C H12C 127.1
N3C C13C C12C 111.9(7)
N3C C13C C14C 115.0(7)
C12C C13C C14C 133.0(7)
O2C C14C N4K 126.7(10)
O2C C14C N4C 118.3(14)
O2C C14C C13C 118.1(6)
N4K C14C C13C 114.8(10)
N4C C14C C13C 122.1(14)
C14C N4C C15C 130(2)
C14C N4C H4C 115.1
C15C N4C H4C 115.1
C16C C15C N4C 110.9(19)
C16C C15C C17C 112(2)
N4C C15C C17C 106.3(18)
C16C C15C H15C 109.3
N4C C15C H15C 109.3
C17C C15C H15C 109.3
C15C C16C H16J 109.5
C15C C16C H16K 109.5
H16J C16C H16K 109.5
C15C C16C H16L 109.5
H16J C16C H16L 109.5
H16K C16C H16L 109.5
C15C C17C H17J 109.5
C15C C17C H17K 109.5
H17J C17C H17K 109.5
C15C C17C H17L 109.5
H17J C17C H17L 109.5
H17K C17C H17L 109.5
C14C N4K C15K 121.7(12)
C14C N4K H4K 119.2
C15K N4K H4K 119.2
C16K C15K N4K 111.9(12)
C16K C15K C17K 112.4(13)
N4K C15K C17K 107.8(13)
C16K C15K H15K 108.2
N4K C15K H15K 108.2
C17K C15K H15K 108.2
C15K C16K H16M 109.5
C15K C16K H16N 109.5
H16M C16K H16N 109.5
C15K C16K H16O 109.5
H16M C16K H16O 109.5
H16N C16K H16O 109.5
C15K C17K H17M 109.5
C15K C17K H17N 109.5
H17M C17K H17N 109.5
C15K C17K H17O 109.5
H17M C17K H17O 109.5
H17N C17K H17O 109.5
C23C C18C C19C 112.4(19)
C23C C18C C9C 126(2)
C19C C18C C9C 122(2)
C20C C19C C18C 125(2)
C20C C19C H19C 117.4
C18C C19C H19C 117.4
C21C C20C C19C 120(2)
C21C C20C H20C 120.1
C19C C20C H20C 120.1
C20C C21C C22C 118(2)
C20C C21C H21C 120.9
C22C C21C H21C 120.9
C23C C22C C21C 119(2)
C23C C22C H22C 120.5
C21C C22C H22C 120.5
C22C C23C C18C 125(2)
C22C C23C H23C 117.3
C18C C23C H23C 117.3
C23K C18K C19K 122.2(10)
C23K C18K C9C 119.4(11)
C19K C18K C9C 118.4(12)
C20K C19K C18K 118.5(12)
C20K C19K H19K 120.7
C18K C19K H19K 120.7
C21K C20K C19K 119.2(12)
C21K C20K H20K 120.4
C19K C20K H20K 120.4
C20K C21K C22K 121.4(13)
C20K C21K H21K 119.3
C22K C21K H21K 119.3
C23K C22K C21K 118.7(13)
C23K C22K H22K 120.7
C21K C22K H22K 120.7
C18K C23K C22K 120.1(11)
C18K C23K H23K 120.0
C22K C23K H23K 120.0
C4C N1C C2C 123.3(6)
C4C N1C H1C 118.4
C2C N1C H1C 118.4
C5C N2C C8C 105.4(6)
C5C N2C Co3 128.7(5)
C8C N2C Co3 124.6(5)
C13C N3C C10C 106.1(6)
C13C N3C Co3 120.6(5)
C10C N3C Co3 133.3(5)
C4C O1C Co4 131.2(5)
C14C O2C Co3 109.8(4)
C2D C1D H1D1 109.5
C2D C1D H1D2 109.5
H1D1 C1D H1D2 109.5
C2D C1D H1D3 109.5
H1D1 C1D H1D3 109.5
H1D2 C1D H1D3 109.5
N1D C2D C1D 108.9(6)
N1D C2D C3D 110.2(6)
C1D C2D C3D 113.0(7)
N1D C2D H2D 108.2
C1D C2D H2D 108.2
C3D C2D H2D 108.2
C2D C3D H3D1 109.5
C2D C3D H3D2 109.5
H3D1 C3D H3D2 109.5
C2D C3D H3D3 109.5
H3D1 C3D H3D3 109.5
H3D2 C3D H3D3 109.5
O1D C4D N1D 120.5(6)
O1D C4D C5D 119.9(7)
N1D C4D C5D 119.4(7)
N2D C5D C6D 113.1(6)
N2D C5D C4D 123.5(7)
C6D C5D C4D 123.4(6)
C7D C6D C5D 105.8(6)
C7D C6D H6D 127.1
C5D C6D H6D 127.1
C6D C7D C8D 107.6(7)
C6D C7D H7D 126.2
C8D C7D H7D 126.2
C9D C8D N2D 126.8(6)
C9D C8D C7D 124.3(7)
N2D C8D C7D 108.4(6)
C10D C9D C8D 125.6(7)
C10D C9D C18D 117.4(6)
C8D C9D C18D 117.0(6)
N3D C10D C9D 121.8(6)
N3D C10D C11D 108.5(6)
C9D C10D C11D 129.6(7)
C12D C11D C10D 107.4(7)
C12D C11D H11D 126.3
C10D C11D H11D 126.3
C11D C12D C13D 107.0(6)
C11D C12D H12D 126.5
C13D C12D H12D 126.5
N3D C13D C12D 109.8(7)
N3D C13D C14D 113.7(6)
C12D C13D C14D 136.1(6)
O2D C14D N4D 121.9(8)
O2D C14D C13D 118.2(6)
N4D C14D C13D 119.9(7)
C17D C15D N4D 111.0(8)
C17D C15D C16D 111.5(7)
N4D C15D C16D 109.0(7)
C17D C15D H15D 108.4
N4D C15D H15D 108.4
C16D C15D H15D 108.4
C15D C16D H16P 109.5
C15D C16D H16Q 109.5
H16P C16D H16Q 109.5
C15D C16D H16R 109.5
H16P C16D H16R 109.5
H16Q C16D H16R 109.5
C15D C17D H17P 109.5
C15D C17D H17Q 109.5
H17P C17D H17Q 109.5
C15D C17D H17R 109.5
H17P C17D H17R 109.5
H17Q C17D H17R 109.5
C23D C18D C19D 118.7(7)
C23D C18D C9D 119.8(7)
C19D C18D C9D 121.4(6)
C20D C19D C18D 121.3(7)
C20D C19D H19D 119.3
C18D C19D H19D 119.3
C19D C20D C21D 120.0(8)
C19D C20D H20D 120.0
C21D C20D H20D 120.0
C22D C21D C20D 120.8(9)
C22D C21D H21D 119.6
C20D C21D H21D 119.6
C21D C22D C23D 118.8(8)
C21D C22D H22D 120.6
C23D C22D H22D 120.6
C18D C23D C22D 120.3(8)
C18D C23D H23D 119.9
C22D C23D H23D 119.9
C4D N1D C2D 125.0(6)
C4D N1D H1D 117.5
C2D N1D H1D 117.5
C5D N2D C8D 105.1(6)
C5D N2D Co4 129.4(5)
C8D N2D Co4 123.7(4)
C13D N3D C10D 107.3(6)
C13D N3D Co4 119.4(5)
C10D N3D Co4 132.9(4)
C14D N4D C15D 123.1(7)
C14D N4D H4D 118.4
C15D N4D H4D 118.4
C4D O1D Co3 132.2(4)
C14D O2D Co4 111.7(5)
N3E Co5 O1F 124.7(2)
N3E Co5 N2E 89.0(3)
O1F Co5 N2E 101.1(2)
N3E Co5 O2E 76.0(2)
O1F Co5 O2E 83.7(2)
N2E Co5 O2E 164.1(2)
N3E Co5 Cl5 118.16(19)
O1F Co5 Cl5 113.15(17)
N2E Co5 Cl5 100.29(17)
O2E Co5 Cl5 91.55(15)
N3F Co6 O1E 123.0(2)
N3F Co6 N2F 88.9(3)
O1E Co6 N2F 100.4(2)
N3F Co6 Cl6 117.5(2)
O1E Co6 Cl6 114.42(17)
N2F Co6 Cl6 103.97(18)
N3F Co6 O2F 75.2(2)
O1E Co6 O2F 83.5(2)
N2F Co6 O2F 162.9(2)
Cl6 Co6 O2F 89.27(17)
C2E C1E H1E1 109.5
C2E C1E H1E2 109.5
H1E1 C1E H1E2 109.5
C2E C1E H1E3 109.5
H1E1 C1E H1E3 109.5
H1E2 C1E H1E3 109.5
N1E C2E C1E 110.7(6)
N1E C2E C3E 108.0(6)
C1E C2E C3E 112.4(7)
N1E C2E H2E 108.6
C1E C2E H2E 108.6
C3E C2E H2E 108.6
C2E C3E H3E1 109.5
C2E C3E H3E2 109.5
H3E1 C3E H3E2 109.5
C2E C3E H3E3 109.5
H3E1 C3E H3E3 109.5
H3E2 C3E H3E3 109.5
O1E C4E N1E 120.8(7)
O1E C4E C5E 121.8(7)
N1E C4E C5E 117.2(6)
N2E C5E C6E 111.9(7)
N2E C5E C4E 126.3(7)
C6E C5E C4E 121.9(6)
C7E C6E C5E 104.9(6)
C7E C6E H6E 127.6
C5E C6E H6E 127.6
C6E C7E C8E 108.5(7)
C6E C7E H7E 125.8
C8E C7E H7E 125.8
N2E C8E C9E 126.6(7)
N2E C8E C7E 108.1(6)
C9E C8E C7E 125.1(7)
C10E C9E C8E 126.0(7)
C10E C9E C18E 117.1(6)
C8E C9E C18E 116.6(6)
N3E C10E C9E 122.0(7)
N3E C10E C11E 107.4(7)
C9E C10E C11E 130.6(8)
C12E C11E C10E 108.2(7)
C12E C11E H11E 125.9
C10E C11E H11E 125.9
C11E C12E C13E 105.0(6)
C11E C12E H12E 127.5
C13E C12E H12E 127.5
N3E C13E C12E 111.5(7)
N3E C13E C14E 114.3(7)
C12E C13E C14E 134.3(7)
O2E C14E N4E 123.3(8)
O2E C14E C13E 118.0(7)
N4E C14E C13E 118.6(7)
N4E C15E C17E 108.9(7)
N4E C15E C16E 110.6(7)
C17E C15E C16E 110.3(7)
N4E C15E H15E 109.0
C17E C15E H15E 109.0
C16E C15E H15E 109.0
C15E C16E H16S 109.5
C15E C16E H16T 109.5
H16S C16E H16T 109.5
C15E C16E H16U 109.5
H16S C16E H16U 109.5
H16T C16E H16U 109.5
C15E C17E H17S 109.5
C15E C17E H17T 109.5
H17S C17E H17T 109.5
C15E C17E H17U 109.5
H17S C17E H17U 109.5
H17T C17E H17U 109.5
C19E C18E C23E 118.0(7)
C19E C18E C9E 120.8(6)
C23E C18E C9E 121.2(7)
C18E C19E C20E 119.1(7)
C18E C19E H19E 120.5
C20E C19E H19E 120.5
C21E C20E C19E 121.4(8)
C21E C20E H20E 119.3
C19E C20E H20E 119.3
C20E C21E C22E 118.9(9)
C20E C21E H21E 120.6
C22E C21E H21E 120.6
C23E C22E C21E 120.7(8)
C23E C22E H22E 119.7
C21E C22E H22E 119.7
C22E C23E C18E 121.9(8)
C22E C23E H23E 119.0
C18E C23E H23E 119.0
C2F C1F H1F1 109.5
C2F C1F H1F2 109.5
H1F1 C1F H1F2 109.5
C2F C1F H1F3 109.5
H1F1 C1F H1F3 109.5
H1F2 C1F H1F3 109.5
N1F C2F C3F 109.4(7)
N1F C2F C1F 109.4(7)
C3F C2F C1F 112.4(8)
N1F C2F H2F 108.5
C3F C2F H2F 108.5
C1F C2F H2F 108.5
C2F C3F H3F1 109.5
C2F C3F H3F2 109.5
H3F1 C3F H3F2 109.5
C2F C3F H3F3 109.5
H3F1 C3F H3F3 109.5
H3F2 C3F H3F3 109.5
O1F C4F N1F 121.0(7)
O1F C4F C5F 119.7(7)
N1F C4F C5F 119.0(7)
N2F C5F C6F 113.3(7)
N2F C5F C4F 123.9(7)
C6F C5F C4F 122.8(7)
C7F C6F C5F 104.6(7)
C7F C6F H6F 127.7
C5F C6F H6F 127.7
C6F C7F C8F 107.5(7)
C6F C7F H7F 126.2
C8F C7F H7F 126.2
C9F C8F N2F 126.6(7)
C9F C8F C7F 123.7(8)
N2F C8F C7F 109.3(7)
C8F C9F C10F 125.4(7)
C8F C9F C18L 125.6(11)
C10F C9F C18L 108.9(11)
C8F C9F C18F 116.0(7)
C10F C9F C18F 118.5(7)
N3F C10F C11F 108.4(7)
N3F C10F C9F 122.6(7)
C11F C10F C9F 128.9(7)
C12F C11F C10F 107.7(8)
C12F C11F H11F 126.1
C10F C11F H11F 126.1
C11F C12F C13F 105.0(7)
C11F C12F H12F 127.5
C13F C12F H12F 127.5
N3F C13F C12F 111.8(8)
N3F C13F C14F 115.8(8)
C12F C13F C14F 132.4(8)
O2F C14F N4F 123.9(8)
O2F C14F C13F 117.6(7)
N4F C14F C13F 118.5(8)
N4F C15F C17F 108.8(8)
N4F C15F C16F 109.2(8)
C17F C15F C16F 112.5(8)
N4F C15F H15F 108.8
C17F C15F H15F 108.8
C16F C15F H15F 108.8
C15F C16F H16V 109.5
C15F C16F H16W 109.5
H16V C16F H16W 109.5
C15F C16F H16X 109.5
H16V C16F H16X 109.5
H16W C16F H16X 109.5
C15F C17F H17V 109.5
C15F C17F H17W 109.5
H17V C17F H17W 109.5
C15F C17F H17X 109.5
H17V C17F H17X 109.5
H17W C17F H17X 109.5
C23F C18F C19F 115.6(9)
C23F C18F C9F 122.1(10)
C19F C18F C9F 121.6(9)
C20F C19F C18F 121.0(9)
C20F C19F H19F 119.5
C18F C19F H19F 119.5
C21F C20F C19F 120.9(11)
C21F C20F H20F 119.5
C19F C20F H20F 119.5
C20F C21F C22F 121.0(10)
C20F C21F H21F 119.5
C22F C21F H21F 119.5
C21F C22F C23F 118.6(10)
C21F C22F H22F 120.7
C23F C22F H22F 120.7
C18F C23F C22F 122.8(10)
C18F C23F H23F 118.6
C22F C23F H23F 118.6
C23L C18L C19L 125.6(18)
C23L C18L C9F 111(2)
C19L C18L C9F 123.0(19)
C20L C19L C18L 111.6(19)
C20L C19L H19L 124.2
C18L C19L H19L 124.2
C21L C20L C19L 126(2)
C21L C20L H20L 116.8
C19L C20L H20L 116.8
C20L C21L C22L 120(2)
C20L C21L H21L 120.2
C22L C21L H21L 120.2
C21L C22L C23L 119(2)
C21L C22L H22L 120.7
C23L C22L H22L 120.7
C18L C23L C22L 118(2)
C18L C23L H23L 121.0
C22L C23L H23L 121.0
C4E N1E C2E 123.6(6)
C4E N1E H1E 118.2
C2E N1E H1E 118.2
C5E N2E C8E 106.7(6)
C5E N2E Co5 127.8(5)
C8E N2E Co5 123.5(4)
C13E N3E C10E 107.8(6)
C13E N3E Co5 119.6(6)
C10E N3E Co5 132.1(5)
C14E N4E C15E 120.9(7)
C14E N4E H4E 119.6
C15E N4E H4E 119.6
C4F N1F C2F 122.3(7)
C4F N1F H1F 118.9
C2F N1F H1F 118.9
C5F N2F C8F 105.1(6)
C5F N2F Co6 129.4(5)
C8F N2F Co6 124.5(5)
C13F N3F C10F 107.0(7)
C13F N3F Co6 121.1(6)
C10F N3F Co6 131.8(5)
C14F N4F C15F 124.3(8)
C14F N4F H4F 117.8
C15F N4F H4F 117.8
C4E O1E Co6 130.3(5)
C14E O2E Co5 111.3(5)
C4F O1F Co5 131.4(5)
C14F O2F Co6 109.6(5)
N3G Co7 O1H 125.0(2)
N3G Co7 N2G 88.6(2)
O1H Co7 N2G 101.2(2)
N3G Co7 O2G 76.3(2)
O1H Co7 O2G 83.23(19)
N2G Co7 O2G 163.9(2)
N3G Co7 Cl7 117.95(17)
O1H Co7 Cl7 113.13(16)
N2G Co7 Cl7 100.41(17)
O2G Co7 Cl7 91.86(15)
N3H Co8 O1G 119.9(2)
N3H Co8 N2H 89.0(3)
O1G Co8 N2H 98.6(2)
N3H Co8 Cl8 119.74(18)
O1G Co8 Cl8 116.85(15)
N2H Co8 Cl8 101.28(17)
N3H Co8 O2H 75.6(2)
O1G Co8 O2H 85.19(18)
N2H Co8 O2H 163.9(2)
Cl8 Co8 O2H 90.71(15)
C2G C1G H1G1 109.5
C2G C1G H1G2 109.5
H1G1 C1G H1G2 109.5
C2G C1G H1G3 109.5
H1G1 C1G H1G3 109.5
H1G2 C1G H1G3 109.5
N1G C2G C1G 111.2(6)
N1G C2G C3G 108.6(6)
C1G C2G C3G 110.5(7)
N1G C2G H2G 108.8
C1G C2G H2G 108.8
C3G C2G H2G 108.8
C2G C3G H3G1 109.5
C2G C3G H3G2 109.5
H3G1 C3G H3G2 109.5
C2G C3G H3G3 109.5
H3G1 C3G H3G3 109.5
H3G2 C3G H3G3 109.5
O1G C4G N1G 120.7(7)
O1G C4G C5G 120.8(6)
N1G C4G C5G 118.4(6)
N2G C5G C6G 112.1(6)
N2G C5G C4G 124.7(6)
C6G C5G C4G 123.2(6)
C7G C6G C5G 105.7(6)
C7G C6G H6G 127.2
C5G C6G H6G 127.2
C6G C7G C8G 107.8(6)
C6G C7G H7G 126.1
C8G C7G H7G 126.1
C7G C8G N2G 109.5(5)
C7G C8G C9G 124.7(7)
N2G C8G C9G 125.5(6)
C10G C9G C8G 126.4(7)
C10G C9G C18G 116.7(6)
C8G C9G C18G 116.9(6)
N3G C10G C9G 121.6(6)
N3G C10G C11G 108.1(6)
C9G C10G C11G 130.4(7)
C12G C11G C10G 108.1(7)
C12G C11G H11G 125.9
C10G C11G H11G 125.9
C11G C12G C13G 105.2(6)
C11G C12G H12G 127.4
C13G C12G H12G 127.4
N3G C13G C12G 111.1(7)
N3G C13G C14G 114.0(6)
C12G C13G C14G 134.9(6)
O2G C14G N4G 123.1(8)
O2G C14G C13G 117.9(6)
N4G C14G C13G 118.9(7)
N4G C15G C16G 109.6(7)
N4G C15G C17G 110.9(7)
C16G C15G C17G 110.9(7)
N4G C15G H15G 108.5
C16G C15G H15G 108.5
C17G C15G H15G 108.5
C15G C16G H161 109.5
C15G C16G H162 109.5
H161 C16G H162 109.5
C15G C16G H163 109.5
H161 C16G H163 109.5
H162 C16G H163 109.5
C15G C17G H171 109.5
C15G C17G H172 109.5
H171 C17G H172 109.5
C15G C17G H173 109.5
H171 C17G H173 109.5
H172 C17G H173 109.5
C19G C18G C23G 118.5(7)
C19G C18G C9G 121.1(6)
C23G C18G C9G 120.3(6)
C18G C19G C20G 120.4(7)
C18G C19G H19G 119.8
C20G C19G H19G 119.8
C21G C20G C19G 119.9(8)
C21G C20G H20G 120.1
C19G C20G H20G 120.1
C22G C21G C20G 120.0(8)
C22G C21G H21G 120.0
C20G C21G H21G 120.0
C23G C22G C21G 120.3(8)
C23G C22G H22G 119.9
C21G C22G H22G 119.9
C22G C23G C18G 120.9(7)
C22G C23G H23G 119.5
C18G C23G H23G 119.5
C2H C1H H1H1 109.5
C2H C1H H1H2 109.5
H1H1 C1H H1H2 109.5
C2H C1H H1H3 109.5
H1H1 C1H H1H3 109.5
H1H2 C1H H1H3 109.5
N1H C2H C1H 108.8(6)
N1H C2H C3H 109.4(7)
C1H C2H C3H 114.1(8)
N1H C2H H2H 108.1
C1H C2H H2H 108.1
C3H C2H H2H 108.1
C2H C3H H3H1 109.5
C2H C3H H3H2 109.5
H3H1 C3H H3H2 109.5
C2H C3H H3H3 109.5
H3H1 C3H H3H3 109.5
H3H2 C3H H3H3 109.5
O1H C4H N1H 120.9(7)
O1H C4H C5H 119.7(6)
N1H C4H C5H 119.3(6)
N2H C5H C6H 114.3(7)
N2H C5H C4H 124.0(6)
C6H C5H C4H 121.7(6)
C7H C6H C5H 105.1(6)
C7H C6H H6H 127.5
C5H C6H H6H 127.5
C6H C7H C8H 107.1(7)
C6H C7H H7H 126.4
C8H C7H H7H 126.4
C9H C8H N2H 127.4(6)
C9H C8H C7H 123.2(7)
N2H C8H C7H 108.8(6)
C10H C9H C8H 124.2(7)
C10H C9H C18H 118.5(7)
C8H C9H C18H 117.2(7)
C10H C9H C18J 117.3(16)
C8H C9H C18J 118.4(16)
N3H C10H C9H 124.2(7)
N3H C10H C11H 107.9(6)
C9H C10H C11H 127.9(7)
C12H C11H C10H 107.2(7)
C12H C11H H11H 126.4
C10H C11H H11H 126.4
C11H C12H C13H 106.1(7)
C11H C12H H12H 126.9
C13H C12H H12H 126.9
N3H C13H C12H 110.4(7)
N3H C13H C14H 115.0(7)
C12H C13H C14H 134.7(7)
O2H C14H N4H 129(2)
O2H C14H N4J 122.1(10)
O2H C14H C13H 118.8(7)
N4H C14H C13H 111(2)
N4J C14H C13H 119.1(10)
C14H N4H C15H 117(3)
C14H N4H H4H 121.3
C15H N4H H4H 121.3
N4H C15H C17H 108(3)
N4H C15H C16H 106(3)
C17H C15H C16H 118(3)
N4H C15H H15H 108.1
C17H C15H H15H 108.1
C16H C15H H15H 108.1
C15H C16H H164 109.5
C15H C16H H165 109.5
H164 C16H H165 109.5
C15H C16H H166 109.5
H164 C16H H166 109.5
H165 C16H H166 109.5
C15H C17H H174 109.5
C15H C17H H175 109.5
H174 C17H H175 109.5
C15H C17H H176 109.5
H174 C17H H176 109.5
H175 C17H H176 109.5
C14H N4J C15J 127.7(13)
C14H N4J H4J 116.1
C15J N4J H4J 116.1
N4J C15J C17J 108.8(13)
N4J C15J C16J 109.5(12)
C17J C15J C16J 114.5(13)
N4J C15J H15J 107.9
C17J C15J H15J 107.9
C16J C15J H15J 107.9
C15J C16J H167 109.5
C15J C16J H168 109.5
H167 C16J H168 109.5
C15J C16J H169 109.5
H167 C16J H169 109.5
H168 C16J H169 109.5
C15J C17J H177 109.5
C15J C17J H178 109.5
H177 C17J H178 109.5
C15J C17J H179 109.5
H177 C17J H179 109.5
H178 C17J H179 109.5
C19H C18H C23H 119.5(9)
C19H C18H C9H 121.7(10)
C23H C18H C9H 118.8(10)
C18H C19H C20H 120.9(11)
C18H C19H H19H 119.5
C20H C19H H19H 119.5
C21H C20H C19H 120.1(11)
C21H C20H H20H 119.9
C19H C20H H20H 119.9
C20H C21H C22H 120.9(11)
C20H C21H H21H 119.6
C22H C21H H21H 119.6
C21H C22H C23H 118.9(11)
C21H C22H H22H 120.5
C23H C22H H22H 120.5
C18H C23H C22H 119.6(10)
C18H C23H H23H 120.2
C22H C23H H23H 120.2
C19J C18J C23J 118(2)
C19J C18J C9H 111(3)
C23J C18J C9H 130(3)
C18J C19J C20J 120(3)
C18J C19J H19J 120.1
C20J C19J H19J 120.1
C19J C20J C21J 123(3)
C19J C20J H20J 118.6
C21J C20J H20J 118.6
C22J C21J C20J 119(3)
C22J C21J H21J 120.7
C20J C21J H21J 120.7
C21J C22J C23J 120(3)
C21J C22J H22J 120.2
C23J C22J H22J 120.2
C18J C23J C22J 121(3)
C18J C23J H23J 119.6
C22J C23J H23J 119.6
C4H N1H C2H 121.8(6)
C4H N1H H1H 119.1
C2H N1H H1H 119.1
C5H N2H C8H 104.7(6)
C5H N2H Co8 130.4(5)
C8H N2H Co8 123.5(5)
C13H N3H C10H 108.4(7)
C13H N3H Co8 120.1(5)
C10H N3H Co8 131.4(5)
C4G N1G C2G 123.6(5)
C4G N1G H1G 118.2
C2G N1G H1G 118.2
C5G N2G C8G 104.9(5)
C5G N2G Co7 128.7(5)
C8G N2G Co7 124.4(4)
C13G N3G C10G 107.5(6)
C13G N3G Co7 119.1(5)
C10G N3G Co7 133.0(4)
C14G N4G C15G 121.4(7)
C14G N4G H4G 119.3
C15G N4G H4G 119.3
C4G O1G Co8 131.7(5)
C14G O2G Co7 111.7(5)
C4H O1H Co7 130.9(5)
C14H O2H Co8 109.6(5)

loop_
_geom_bond_atom_site_label_1
_geom_bond_atom_site_label_2
_geom_bond_distance
Co1 N3A 1.974(6)
Co1 O1B 1.994(5)
Co1 N2A 2.103(6)
Co1 O2A 2.245(5)
Co1 Cl1 2.307(2)
Co2 N3B 1.970(6)
Co2 O1A 2.012(5)
Co2 N2B 2.104(6)
Co2 Cl2 2.291(2)
Co2 O2B 2.334(5)
C1A C2A 1.529(11)
C1A H1A1 0.9800
C1A H1A2 0.9800
C1A H1A3 0.9800
C2A N1A 1.464(9)
C2A C3A 1.531(9)
C2A H2A 1.0000
C3A H3A1 0.9800
C3A H3A2 0.9800
C3A H3A3 0.9800
C4A O1A 1.256(8)
C4A N1A 1.322(9)
C4A C5A 1.499(10)
C5A N2A 1.343(8)
C5A C6A 1.416(10)
C6A C7A 1.367(10)
C6A H6A 0.9500
C7A C8A 1.445(9)
C7A H7A 0.9500
C8A C9A 1.403(9)
C8A N2A 1.406(9)
C9A C10A 1.410(9)
C9A C18A 1.479(10)
C10A N3A 1.375(9)
C10A C11A 1.421(9)
C11A C12A 1.391(11)
C11A H11A 0.9500
C12A C13A 1.401(10)
C12A H12A 0.9500
C13A N3A 1.333(8)
C13A C14A 1.495(11)
C14A O2A 1.243(8)
C14A N4A 1.338(9)
C15A N4A 1.489(10)
C15A C17A 1.496(10)
C15A C16A 1.518(11)
C15A H15A 1.0000
C16A H16A 0.9800
C16A H16B 0.9800
C16A H16C 0.9800
C17A H17A 0.9800
C17A H17B 0.9800
C17A H17C 0.9800
C18A C23A 1.382(10)
C18A C19A 1.404(10)
C19A C20A 1.384(11)
C19A H19A 0.9500
C20A C21A 1.383(12)
C20A H20A 0.9500
C21A C22A 1.387(13)
C21A H21A 0.9500
C22A C23A 1.418(11)
C22A H22A 0.9500
C23A H23A 0.9500
N1A H1A 0.8800
N4A H4A 0.8800
C1B C2B 1.535(10)
C1B H1B1 0.9800
C1B H1B2 0.9800
C1B H1B3 0.9800
C2B N1B 1.475(10)
C2B C3B 1.526(11)
C2B H2B 1.0000
C3B H3B1 0.9800
C3B H3B2 0.9800
C3B H3B3 0.9800
C4B O1B 1.254(8)
C4B N1B 1.314(9)
C4B C5B 1.489(11)
C5B N2B 1.336(9)
C5B C6B 1.418(10)
C6B C7B 1.377(11)
C6B H6B 0.9500
C7B C8B 1.417(10)
C7B H7B 0.9500
C8B C9B 1.394(10)
C8B N2B 1.405(9)
C9B C10B 1.406(10)
C9B C18I 1.510(15)
C9B C18B 1.527(11)
C10B N3B 1.366(10)
C10B C11B 1.415(10)
C11B C12B 1.384(12)
C11B H11B 0.9500
C12B C13B 1.409(11)
C12B H12B 0.9500
C13B N3B 1.362(9)
C13B C14B 1.453(11)
C14B O2B 1.233(9)
C14B N4B 1.341(9)
C14B N4I 1.357(14)
N4B C15B 1.462(12)
N4B H4B 0.8800
C15B C17B 1.514(14)
C15B C16B 1.539(13)
C15B H15B 1.0000
C16B H16D 0.9800
C16B H16E 0.9800
C16B H16F 0.9800
C17B H17D 0.9800
C17B H17E 0.9800
C17B H17F 0.9800
N4I C15I 1.47(2)
N4I H4I 0.8800
C15I C17I 1.51(3)
C15I C16I 1.54(3)
C15I H15I 1.0000
C16I H16G 0.9800
C16I H16H 0.9800
C16I H16I 0.9800
C17I H17G 0.9800
C17I H17H 0.9800
C17I H17I 0.9800
C18B C19B 1.380(13)
C18B C23B 1.410(12)
C19B C20B 1.386(14)
C19B H19B 0.9500
C20B C21B 1.366(14)
C20B H20B 0.9500
C21B C22B 1.381(14)
C21B H21B 0.9500
C22B C23B 1.388(14)
C22B H22B 0.9500
C23B H23B 0.9500
C18I C19I 1.34(2)
C18I C23I 1.39(2)
C19I C20I 1.41(2)
C19I H19I 0.9500
C20I C21I 1.37(2)
C20I H20I 0.9500
C21I C22I 1.38(3)
C21I H21I 0.9500
C22I C23I 1.40(2)
C22I H22I 0.9500
C23I H23I 0.9500
N1B H1B 0.8800
Co3 N3C 1.962(7)
Co3 O1D 2.014(5)
Co3 N2C 2.103(6)
Co3 Cl3 2.295(2)
Co3 O2C 2.321(5)
Co4 N3D 1.969(6)
Co4 O1C 1.983(5)
Co4 N2D 2.100(6)
Co4 O2D 2.249(5)
Co4 Cl4 2.3061(19)
C1C C2C 1.515(12)
C1C H1C1 0.9800
C1C H1C2 0.9800
C1C H1C3 0.9800
C2C N1C 1.482(10)
C2C C3C 1.502(11)
C2C H2C 1.0000
C3C H3C1 0.9800
C3C H3C2 0.9800
C3C H3C3 0.9800
C4C O1C 1.279(9)
C4C N1C 1.319(10)
C4C C5C 1.460(11)
C5C N2C 1.329(10)
C5C C6C 1.439(10)
C6C C7C 1.347(11)
C6C H6C 0.9500
C7C C8C 1.424(10)
C7C H7C 0.9500
C8C C9C 1.396(11)
C8C N2C 1.415(10)
C9C C10C 1.409(10)
C9C C18K 1.507(11)
C9C C18C 1.522(14)
C10C N3C 1.368(10)
C10C C11C 1.421(11)
C11C C12C 1.384(11)
C11C H11C 0.9500
C12C C13C 1.388(12)
C12C H12C 0.9500
C13C N3C 1.353(9)
C13C C14C 1.471(11)
C14C O2C 1.263(10)
C14C N4K 1.324(11)
C14C N4C 1.330(13)
N4C C15C 1.50(2)
N4C H4C 0.8800
C15C C16C 1.48(2)
C15C C17C 1.54(2)
C15C H15C 1.0000
C16C H16J 0.9800
C16C H16K 0.9800
C16C H16L 0.9800
C17C H17J 0.9800
C17C H17K 0.9800
C17C H17L 0.9800
N4K C15K 1.487(15)
N4K H4K 0.8800
C15K C16K 1.49(2)
C15K C17K 1.529(16)
C15K H15K 1.0000
C16K H16M 0.9800
C16K H16N 0.9800
C16K H16O 0.9800
C17K H17M 0.9800
C17K H17N 0.9800
C17K H17O 0.9800
C18C C23C 1.39(2)
C18C C19C 1.40(2)
C19C C20C 1.38(2)
C19C H19C 0.9500
C20C C21C 1.38(2)
C20C H20C 0.9500
C21C C22C 1.40(2)
C21C H21C 0.9500
C22C C23C 1.38(2)
C22C H22C 0.9500
C23C H23C 0.9500
C18K C23K 1.357(15)
C18K C19K 1.395(13)
C19K C20K 1.389(14)
C19K H19K 0.9500
C20K C21K 1.382(17)
C20K H20K 0.9500
C21K C22K 1.401(17)
C21K H21K 0.9500
C22K C23K 1.377(15)
C22K H22K 0.9500
C23K H23K 0.9500
N1C H1C 0.8800
C1D C2D 1.512(10)
C1D H1D1 0.9800
C1D H1D2 0.9800
C1D H1D3 0.9800
C2D N1D 1.471(9)
C2D C3D 1.524(11)
C2D H2D 1.0000
C3D H3D1 0.9800
C3D H3D2 0.9800
C3D H3D3 0.9800
C4D O1D 1.278(8)
C4D N1D 1.304(9)
C4D C5D 1.485(10)
C5D N2D 1.338(8)
C5D C6D 1.412(11)
C6D C7D 1.362(10)
C6D H6D 0.9500
C7D C8D 1.440(9)
C7D H7D 0.9500
C8D C9D 1.403(9)
C8D N2D 1.408(9)
C9D C10D 1.402(10)
C9D C18D 1.488(10)
C10D N3D 1.377(10)
C10D C11D 1.425(9)
C11D C12D 1.361(11)
C11D H11D 0.9500
C12D C13D 1.418(11)
C12D H12D 0.9500
C13D N3D 1.355(9)
C13D C14D 1.462(11)
C14D O2D 1.250(9)
C14D N4D 1.330(9)
C15D C17D 1.479(14)
C15D N4D 1.481(11)
C15D C16D 1.500(11)
C15D H15D 1.0000
C16D H16P 0.9800
C16D H16Q 0.9800
C16D H16R 0.9800
C17D H17P 0.9800
C17D H17Q 0.9800
C17D H17R 0.9800
C18D C23D 1.381(10)
C18D C19D 1.396(11)
C19D C20D 1.364(12)
C19D H19D 0.9500
C20D C21D 1.380(12)
C20D H20D 0.9500
C21D C22D 1.377(13)
C21D H21D 0.9500
C22D C23D 1.423(12)
C22D H22D 0.9500
C23D H23D 0.9500
N1D H1D 0.8800
N4D H4D 0.8800
Co5 N3E 1.968(6)
Co5 O1F 2.011(5)
Co5 N2E 2.107(6)
Co5 O2E 2.259(5)
Co5 Cl5 2.306(2)
Co6 N3F 1.970(7)
Co6 O1E 2.006(5)
Co6 N2F 2.108(6)
Co6 Cl6 2.292(2)
Co6 O2F 2.334(5)
C1E C2E 1.497(12)
C1E H1E1 0.9800
C1E H1E2 0.9800
C1E H1E3 0.9800
C2E N1E 1.475(9)
C2E C3E 1.513(11)
C2E H2E 1.0000
C3E H3E1 0.9800
C3E H3E2 0.9800
C3E H3E3 0.9800
C4E O1E 1.247(9)
C4E N1E 1.334(9)
C4E C5E 1.477(11)
C5E N2E 1.329(9)
C5E C6E 1.433(11)
C6E C7E 1.370(10)
C6E H6E 0.9500
C7E C8E 1.420(10)
C7E H7E 0.9500
C8E N2E 1.398(10)
C8E C9E 1.402(10)
C9E C10E 1.397(11)
C9E C18E 1.495(11)
C10E N3E 1.387(10)
C10E C11E 1.420(10)
C11E C12E 1.378(12)
C11E H11E 0.9500
C12E C13E 1.418(11)
C12E H12E 0.9500
C13E N3E 1.323(9)
C13E C14E 1.486(12)
C14E O2E 1.233(9)
C14E N4E 1.340(9)
C15E N4E 1.465(11)
C15E C17E 1.524(11)
C15E C16E 1.536(11)
C15E H15E 1.0000
C16E H16S 0.9800
C16E H16T 0.9800
C16E H16U 0.9800
C17E H17S 0.9800
C17E H17T 0.9800
C17E H17U 0.9800
C18E C19E 1.386(11)
C18E C23E 1.394(10)
C19E C20E 1.409(12)
C19E H19E 0.9500
C20E C21E 1.347(12)
C20E H20E 0.9500
C21E C22E 1.392(13)
C21E H21E 0.9500
C22E C23E 1.338(12)
C22E H22E 0.9500
C23E H23E 0.9500
C1F C2F 1.539(11)
C1F H1F1 0.9800
C1F H1F2 0.9800
C1F H1F3 0.9800
C2F N1F 1.472(11)
C2F C3F 1.501(12)
C2F H2F 1.0000
C3F H3F1 0.9800
C3F H3F2 0.9800
C3F H3F3 0.9800
C4F O1F 1.236(9)
C4F N1F 1.301(10)
C4F C5F 1.501(11)
C5F N2F 1.344(10)
C5F C6F 1.421(11)
C6F C7F 1.389(12)
C6F H6F 0.9500
C7F C8F 1.427(11)
C7F H7F 0.9500
C8F C9F 1.391(12)
C8F N2F 1.400(10)
C9F C10F 1.417(11)
C9F C18L 1.464(15)
C9F C18F 1.482(12)
C10F N3F 1.391(10)
C10F C11F 1.413(12)
C11F C12F 1.377(12)
C11F H11F 0.9500
C12F C13F 1.426(12)
C12F H12F 0.9500
C13F N3F 1.318(10)
C13F C14F 1.480(12)
C14F O2F 1.258(10)
C14F N4F 1.327(10)
C15F N4F 1.439(11)
C15F C17F 1.501(12)
C15F C16F 1.512(16)
C15F H15F 1.0000
C16F H16V 0.9800
C16F H16W 0.9800
C16F H16X 0.9800
C17F H17V 0.9800
C17F H17W 0.9800
C17F H17X 0.9800
C18F C23F 1.363(13)
C18F C19F 1.422(15)
C19F C20F 1.396(14)
C19F H19F 0.9500
C20F C21F 1.325(14)
C20F H20F 0.9500
C21F C22F 1.367(16)
C21F H21F 0.9500
C22F C23F 1.416(14)
C22F H22F 0.9500
C23F H23F 0.9500
C18L C23L 1.35(2)
C18L C19L 1.40(2)
C19L C20L 1.40(2)
C19L H19L 0.9500
C20L C21L 1.32(2)
C20L H20L 0.9500
C21L C22L 1.39(3)
C21L H21L 0.9500
C22L C23L 1.41(2)
C22L H22L 0.9500
C23L H23L 0.9500
N1E H1E 0.8800
N4E H4E 0.8800
N1F H1F 0.8800
N4F H4F 0.8800
Co7 N3G 1.972(6)
Co7 O1H 2.004(5)
Co7 N2G 2.101(6)
Co7 O2G 2.252(5)
Co7 Cl7 2.312(2)
Co8 N3H 1.978(6)
Co8 O1G 2.012(5)
Co8 N2H 2.103(6)
Co8 Cl8 2.294(2)
Co8 O2H 2.311(5)
C1G C2G 1.504(12)
C1G H1G1 0.9800
C1G H1G2 0.9800
C1G H1G3 0.9800
C2G N1G 1.482(9)
C2G C3G 1.514(10)
C2G H2G 1.0000
C3G H3G1 0.9800
C3G H3G2 0.9800
C3G H3G3 0.9800
C4G O1G 1.257(7)
C4G N1G 1.320(9)
C4G C5G 1.468(10)
C5G N2G 1.346(8)
C5G C6G 1.415(10)
C6G C7G 1.374(9)
C6G H6G 0.9500
C7G C8G 1.401(9)
C7G H7G 0.9500
C8G N2G 1.407(9)
C8G C9G 1.408(9)
C9G C10G 1.406(10)
C9G C18G 1.499(10)
C10G N3G 1.375(10)
C10G C11G 1.427(9)
C11G C12G 1.377(11)
C11G H11G 0.9500
C12G C13G 1.423(10)
C12G H12G 0.9500
C13G N3G 1.345(8)
C13G C14G 1.487(11)
C14G O2G 1.242(9)
C14G N4G 1.335(9)
C15G N4G 1.442(10)
C15G C16G 1.526(10)
C15G C17G 1.535(10)
C15G H15G 1.0000
C16G H161 0.9800
C16G H162 0.9800
C16G H163 0.9800
C17G H171 0.9800
C17G H172 0.9800
C17G H173 0.9800
C18G C19G 1.380(10)
C18G C23G 1.402(10)
C19G C20G 1.390(11)
C19G H19G 0.9500
C20G C21G 1.383(12)
C20G H20G 0.9500
C21G C22G 1.374(12)
C21G H21G 0.9500
C22G C23G 1.363(11)
C22G H22G 0.9500
C23G H23G 0.9500
C1H C2H 1.511(11)
C1H H1H1 0.9800
C1H H1H2 0.9800
C1H H1H3 0.9800
C2H N1H 1.469(10)
C2H C3H 1.515(12)
C2H H2H 1.0000
C3H H3H1 0.9800
C3H H3H2 0.9800
C3H H3H3 0.9800
C4H O1H 1.264(8)
C4H N1H 1.319(10)
C4H C5H 1.501(11)
C5H N2H 1.334(9)
C5H C6H 1.399(11)
C6H C7H 1.382(12)
C6H H6H 0.9500
C7H C8H 1.438(9)
C7H H7H 0.9500
C8H C9H 1.402(11)
C8H N2H 1.406(10)
C9H C10H 1.398(10)
C9H C18H 1.480(12)
C9H C18J 1.482(16)
C10H N3H 1.370(10)
C10H C11H 1.447(10)
C11H C12H 1.368(11)
C11H H11H 0.9500
C12H C13H 1.432(12)
C12H H12H 0.9500
C13H N3H 1.336(9)
C13H C14H 1.466(12)
C14H O2H 1.251(10)
C14H N4H 1.343(15)
C14H N4J 1.348(11)
N4H C15H 1.46(2)
N4H H4H 0.8800
C15H C17H 1.48(3)
C15H C16H 1.49(3)
C15H H15H 1.0000
C16H H164 0.9800
C16H H165 0.9800
C16H H166 0.9800
C17H H174 0.9800
C17H H175 0.9800
C17H H176 0.9800
N4J C15J 1.464(14)
N4J H4J 0.8800
C15J C17J 1.492(18)
C15J C16J 1.492(18)
C15J H15J 1.0000
C16J H167 0.9800
C16J H168 0.9800
C16J H169 0.9800
C17J H177 0.9800
C17J H178 0.9800
C17J H179 0.9800
C18H C19H 1.359(13)
C18H C23H 1.399(14)
C19H C20H 1.375(14)
C19H H19H 0.9500
C20H C21H 1.368(17)
C20H H20H 0.9500
C21H C22H 1.372(16)
C21H H21H 0.9500
C22H C23H 1.406(15)
C22H H22H 0.9500
C23H H23H 0.9500
C18J C19J 1.37(2)
C18J C23J 1.40(3)
C19J C20J 1.37(3)
C19J H19J 0.9500
C20J C21J 1.37(3)
C20J H20J 0.9500
C21J C22J 1.35(3)
C21J H21J 0.9500
C22J C23J 1.41(3)
C22J H22J 0.9500
C23J H23J 0.9500
N1H H1H 0.8800
N1G H1G 0.8800
N4G H4G 0.8800

loop_
_geom_torsion_atom_site_label_1
_geom_torsion_atom_site_label_2
_geom_torsion_atom_site_label_3
_geom_torsion_atom_site_label_4
_geom_torsion
O1A C4A C5A N2A -135.3(7)
N1A C4A C5A N2A 49.3(10)
O1A C4A C5A C6A 41.1(10)
N1A C4A C5A C6A -134.3(7)
N2A C5A C6A C7A -3.0(8)
C4A C5A C6A C7A -179.8(6)
C5A C6A C7A C8A 2.1(8)
C6A C7A C8A C9A 172.1(7)
C6A C7A C8A N2A -0.7(8)
N2A C8A C9A C10A 3.6(11)
C7A C8A C9A C10A -167.9(7)
N2A C8A C9A C18A -179.0(6)
C7A C8A C9A C18A 9.6(10)
C8A C9A C10A N3A 4.6(11)
C18A C9A C10A N3A -172.8(6)
C8A C9A C10A C11A -174.8(7)
C18A C9A C10A C11A 7.8(10)
N3A C10A C11A C12A 1.3(8)
C9A C10A C11A C12A -179.3(7)
C10A C11A C12A C13A -1.2(8)
C11A C12A C13A N3A 0.7(8)
C11A C12A C13A C14A 175.9(7)
N3A C13A C14A O2A -5.7(9)
C12A C13A C14A O2A 179.2(7)
N3A C13A C14A N4A 172.1(6)
C12A C13A C14A N4A -3.0(12)
C8A C9A C18A C23A -119.4(7)
C10A C9A C18A C23A 58.2(9)
C8A C9A C18A C19A 60.2(8)
C10A C9A C18A C19A -122.2(7)
C23A C18A C19A C20A 1.7(10)
C9A C18A C19A C20A -178.0(6)
C18A C19A C20A C21A 0.0(10)
C19A C20A C21A C22A -0.6(11)
C20A C21A C22A C23A -0.4(11)
C19A C18A C23A C22A -2.7(10)
C9A C18A C23A C22A 177.0(6)
C21A C22A C23A C18A 2.0(12)
O1A C4A N1A C2A -1.3(10)
C5A C4A N1A C2A 174.0(6)
C1A C2A N1A C4A 78.1(8)
C3A C2A N1A C4A -158.2(6)
C6A C5A N2A C8A 2.5(8)
C4A C5A N2A C8A 179.3(6)
C6A C5A N2A Co1 -164.0(5)
C4A C5A N2A Co1 12.8(10)
C9A C8A N2A C5A -173.7(7)
C7A C8A N2A C5A -1.1(7)
C9A C8A N2A Co1 -6.3(10)
C7A C8A N2A Co1 166.3(4)
C12A C13A N3A C10A 0.1(8)
C14A C13A N3A C10A -176.2(5)
C12A C13A N3A Co1 -171.8(5)
C14A C13A N3A Co1 11.9(8)
C9A C10A N3A C13A 179.7(6)
C11A C10A N3A C13A -0.8(7)
C9A C10A N3A Co1 -9.7(10)
C11A C10A N3A Co1 169.7(5)
O2A C14A N4A C15A 0.5(10)
C13A C14A N4A C15A -177.2(6)
C17A C15A N4A C14A -167.2(6)
C16A C15A N4A C14A 71.8(9)
N1A C4A O1A Co2 -157.2(5)
C5A C4A O1A Co2 27.7(10)
N4A C14A O2A Co1 -179.6(5)
C13A C14A O2A Co1 -2.0(7)
O1B C4B C5B N2B -134.5(7)
N1B C4B C5B N2B 51.2(10)
O1B C4B C5B C6B 46.1(10)
N1B C4B C5B C6B -128.2(7)
N2B C5B C6B C7B -2.3(9)
C4B C5B C6B C7B 177.2(7)
C5B C6B C7B C8B 3.2(8)
C6B C7B C8B C9B 169.2(7)
C6B C7B C8B N2B -3.2(8)
N2B C8B C9B C10B 4.7(12)
C7B C8B C9B C10B -166.7(7)
N2B C8B C9B C18I -170.1(12)
C7B C8B C9B C18I 18.5(16)
N2B C8B C9B C18B -179.6(7)
C7B C8B C9B C18B 9.0(11)
C8B C9B C10B N3B -3.2(12)
C18I C9B C10B N3B 172.3(11)
C18B C9B C10B N3B -178.8(7)
C8B C9B C10B C11B 172.9(8)
C18I C9B C10B C11B -11.6(14)
C18B C9B C10B C11B -2.7(12)
N3B C10B C11B C12B -1.7(8)
C9B C10B C11B C12B -178.2(7)
C10B C11B C12B C13B 1.3(8)
C11B C12B C13B N3B -0.4(9)
C11B C12B C13B C14B 176.6(8)
N3B C13B C14B O2B 6.3(10)
C12B C13B C14B O2B -170.6(8)
N3B C13B C14B N4B -177.4(7)
C12B C13B C14B N4B 5.8(13)
N3B C13B C14B N4I -155.7(17)
C12B C13B C14B N4I 27(2)
O2B C14B N4B C15B -5.2(13)
C13B C14B N4B C15B 178.7(7)
C14B N4B C15B C17B -80.9(12)
C14B N4B C15B C16B 156.0(9)
O2B C14B N4I C15I 12(4)
C13B C14B N4I C15I 175(3)
C14B N4I C15I C17I -122(4)
C14B N4I C15I C16I 116(4)
C8B C9B C18B C19B -82.7(8)
C10B C9B C18B C19B 93.5(7)
C8B C9B C18B C23B 104.0(7)
C10B C9B C18B C23B -79.8(8)
C23B C18B C19B C20B 0.25(19)
C9B C18B C19B C20B -173.2(7)
C18B C19B C20B C21B 0.2(2)
C19B C20B C21B C22B -0.5(4)
C20B C21B C22B C23B 0.3(6)
C21B C22B C23B C18B 0.2(6)
C19B C18B C23B C22B -0.5(4)
C9B C18B C23B C22B 173.3(7)
C8B C9B C18I C19I -111.9(13)
C10B C9B C18I C19I 72.4(13)
C8B C9B C18I C23I 64.4(15)
C10B C9B C18I C23I -111.3(11)
C23I C18I C19I C20I 0.0(2)
C9B C18I C19I C20I 175.8(17)
C18I C19I C20I C21I 0.0(2)
C19I C20I C21I C22I -0.1(5)
C20I C21I C22I C23I 0.1(6)
C19I C18I C23I C22I 0.0(5)
C9B C18I C23I C22I -176.0(16)
C21I C22I C23I C18I 0.0(6)
O1B C4B N1B C2B -5.4(11)
C5B C4B N1B C2B 168.8(6)
C3B C2B N1B C4B 163.2(7)
C1B C2B N1B C4B -73.6(9)
C6B C5B N2B C8B 0.3(8)
C4B C5B N2B C8B -179.1(7)
C6B C5B N2B Co2 -167.0(5)
C4B C5B N2B Co2 13.6(11)
C9B C8B N2B C5B -170.7(7)
C7B C8B N2B C5B 1.7(8)
C9B C8B N2B Co2 -2.7(10)
C7B C8B N2B Co2 169.8(5)
C12B C13B N3B C10B -0.7(8)
C14B C13B N3B C10B -178.4(6)
C12B C13B N3B Co2 178.0(5)
C14B C13B N3B Co2 0.3(8)
C9B C10B N3B C13B 178.3(7)
C11B C10B N3B C13B 1.5(8)
C9B C10B N3B Co2 -0.1(11)
C11B C10B N3B Co2 -176.9(5)
N1B C4B O1B Co1 -162.7(5)
C5B C4B O1B Co1 23.1(10)
N4B C14B O2B Co2 175.7(7)
N4I C14B O2B Co2 155.6(15)
C13B C14B O2B Co2 -8.4(8)
O1C C4C C5C N2C 136.0(7)
N1C C4C C5C N2C -47.8(10)
O1C C4C C5C C6C -46.5(9)
N1C C4C C5C C6C 129.8(7)
N2C C5C C6C C7C 0.7(8)
C4C C5C C6C C7C -177.2(7)
C5C C6C C7C C8C -1.0(8)
C6C C7C C8C C9C -167.2(7)
C6C C7C C8C N2C 1.1(8)
N2C C8C C9C C10C -3.6(12)
C7C C8C C9C C10C 162.9(7)
N2C C8C C9C C18K 176.9(9)
C7C C8C C9C C18K -16.6(12)
N2C C8C C9C C18C 179.0(15)
C7C C8C C9C C18C -14.5(17)
C8C C9C C10C N3C 3.6(12)
C18K C9C C10C N3C -176.8(8)
C18C C9C C10C N3C -179.1(15)
C8C C9C C10C C11C -174.5(8)
C18K C9C C10C C11C 5.1(12)
C18C C9C C10C C11C 2.8(18)
N3C C10C C11C C12C 0.4(8)
C9C C10C C11C C12C 178.8(7)
C10C C11C C12C C13C 1.1(8)
C11C C12C C13C N3C -2.3(9)
C11C C12C C13C C14C 179.5(8)
N3C C13C C14C O2C -7.7(10)
C12C C13C C14C O2C 170.5(8)
N3C C13C C14C N4K 179.0(10)
C12C C13C C14C N4K -2.8(15)
N3C C13C C14C N4C 158.3(14)
C12C C13C C14C N4C -23.5(18)
O2C C14C N4C C15C -8(3)
C13C C14C N4C C15C -174.0(16)
C14C N4C C15C C16C 123(3)
C14C N4C C15C C17C -115(3)
O2C C14C N4K C15K 10.4(19)
C13C C14C N4K C15K -176.9(10)
C14C N4K C15K C16K 86(2)
C14C N4K C15K C17K -149.7(16)
C8C C9C C18C C23C 92.8(16)
C10C C9C C18C C23C -84.9(18)
C8C C9C C18C C19C -91.8(17)
C10C C9C C18C C19C 90.6(18)
C23C C18C C19C C20C 0.0(2)
C9C C18C C19C C20C -176.0(18)
C18C C19C C20C C21C 0.1(2)
C19C C20C C21C C22C -0.1(5)
C20C C21C C22C C23C 0.1(6)
C21C C22C C23C C18C -0.1(7)
C19C C18C C23C C22C 0.0(5)
C9C C18C C23C C22C 175.8(19)
C8C C9C C18K C23K 111.8(9)
C10C C9C C18K C23K -67.8(10)
C8C C9C C18K C19K -66.7(11)
C10C C9C C18K C19K 113.7(9)
C23K C18K C19K C20K -0.1(2)
C9C C18K C19K C20K 178.5(9)
C18K C19K C20K C21K 0.1(2)
C19K C20K C21K C22K -0.4(4)
C20K C21K C22K C23K 0.7(6)
C19K C18K C23K C22K 0.3(4)
C9C C18K C23K C22K -178.2(9)
C21K C22K C23K C18K -0.6(6)
O1C C4C N1C C2C 8.0(10)
C5C C4C N1C C2C -168.3(6)
C3C C2C N1C C4C 72.4(9)
C1C C2C N1C C4C -163.8(8)
C6C C5C N2C C8C 0.0(8)
C4C C5C N2C C8C 177.8(7)
C6C C5C N2C Co3 167.1(5)
C4C C5C N2C Co3 -15.2(11)
C9C C8C N2C C5C 167.7(7)
C7C C8C N2C C5C -0.6(8)
C9C C8C N2C Co3 -0.1(10)
C7C C8C N2C Co3 -168.4(5)
C12C C13C N3C C10C 2.6(9)
C14C C13C N3C C10C -178.8(6)
C12C C13C N3C Co3 -177.8(5)
C14C C13C N3C Co3 0.8(9)
C9C C10C N3C C13C 179.7(6)
C11C C10C N3C C13C -1.8(8)
C9C C10C N3C Co3 0.1(11)
C11C C10C N3C Co3 178.6(5)
N1C C4C O1C Co4 161.5(5)
C5C C4C O1C Co4 -22.2(9)
N4K C14C O2C Co3 -178.2(11)
N4C C14C O2C Co3 -157.1(13)
C13C C14C O2C Co3 9.4(8)
O1D C4D C5D N2D 137.5(7)
N1D C4D C5D N2D -48.3(9)
O1D C4D C5D C6D -41.1(10)
N1D C4D C5D C6D 133.1(7)
N2D C5D C6D C7D 1.1(8)
C4D C5D C6D C7D 179.8(6)
C5D C6D C7D C8D -1.0(8)
C6D C7D C8D C9D -171.4(7)
C6D C7D C8D N2D 0.7(8)
N2D C8D C9D C10D -2.3(12)
C7D C8D C9D C10D 168.3(7)
N2D C8D C9D C18D 179.9(6)
C7D C8D C9D C18D -9.5(10)
C8D C9D C10D N3D -5.0(11)
C18D C9D C10D N3D 172.8(6)
C8D C9D C10D C11D 176.2(7)
C18D C9D C10D C11D -6.1(11)
N3D C10D C11D C12D -0.3(8)
C9D C10D C11D C12D 178.7(7)
C10D C11D C12D C13D 0.2(8)
C11D C12D C13D N3D -0.1(8)
C11D C12D C13D C14D -172.9(7)
N3D C13D C14D O2D 6.4(9)
C12D C13D C14D O2D 178.9(7)
N3D C13D C14D N4D -172.0(6)
C12D C13D C14D N4D 0.5(12)
C10D C9D C18D C23D -61.4(10)
C8D C9D C18D C23D 116.6(8)
C10D C9D C18D C19D 121.4(7)
C8D C9D C18D C19D -60.6(9)
C23D C18D C19D C20D 1.1(11)
C9D C18D C19D C20D 178.3(7)
C18D C19D C20D C21D -3.3(12)
C19D C20D C21D C22D 3.1(13)
C20D C21D C22D C23D -0.8(13)
C19D C18D C23D C22D 1.3(11)
C9D C18D C23D C22D -176.0(7)
C21D C22D C23D C18D -1.4(12)
O1D C4D N1D C2D -0.1(10)
C5D C4D N1D C2D -174.3(6)
C1D C2D N1D C4D 159.6(6)
C3D C2D N1D C4D -76.0(9)
C6D C5D N2D C8D -0.7(8)
C4D C5D N2D C8D -179.3(6)
C6D C5D N2D Co4 164.2(5)
C4D C5D N2D Co4 -14.5(10)
C9D C8D N2D C5D 171.8(7)
C7D C8D N2D C5D 0.0(7)
C9D C8D N2D Co4 5.8(9)
C7D C8D N2D Co4 -166.0(4)
C12D C13D N3D C10D -0.1(7)
C14D C13D N3D C10D 174.4(5)
C12D C13D N3D Co4 173.8(4)
C14D C13D N3D Co4 -11.7(7)
C9D C10D N3D C13D -178.9(6)
C11D C10D N3D C13D 0.2(7)
C9D C10D N3D Co4 8.5(10)
C11D C10D N3D Co4 -172.4(5)
O2D C14D N4D C15D -2.7(11)
C13D C14D N4D C15D 175.6(7)
C17D C15D N4D C14D -69.2(10)
C16D C15D N4D C14D 167.6(7)
N1D C4D O1D Co3 155.4(5)
C5D C4D O1D Co3 -30.4(9)
N4D C14D O2D Co4 179.4(5)
C13D C14D O2D Co4 1.0(8)
O1E C4E C5E N2E -137.0(7)
N1E C4E C5E N2E 47.5(9)
O1E C4E C5E C6E 43.0(10)
N1E C4E C5E C6E -132.5(7)
N2E C5E C6E C7E 0.5(8)
C4E C5E C6E C7E -179.6(6)
C5E C6E C7E C8E 0.5(8)
C6E C7E C8E N2E -1.2(8)
C6E C7E C8E C9E 174.4(7)
N2E C8E C9E C10E 7.9(12)
C7E C8E C9E C10E -166.8(7)
N2E C8E C9E C18E -177.7(7)
C7E C8E C9E C18E 7.6(10)
C8E C9E C10E N3E 0.7(11)
C18E C9E C10E N3E -173.7(6)
C8E C9E C10E C11E -175.9(7)
C18E C9E C10E C11E 9.7(12)
N3E C10E C11E C12E 0.8(8)
C9E C10E C11E C12E 177.8(8)
C10E C11E C12E C13E 1.0(8)
C11E C12E C13E N3E -2.6(9)
C11E C12E C13E C14E 177.4(8)
N3E C13E C14E O2E -3.4(10)
C12E C13E C14E O2E 176.6(8)
N3E C13E C14E N4E 172.6(7)
C12E C13E C14E N4E -7.4(13)
C10E C9E C18E C19E -124.4(8)
C8E C9E C18E C19E 60.7(10)
C10E C9E C18E C23E 56.7(10)
C8E C9E C18E C23E -118.3(8)
C23E C18E C19E C20E 2.3(12)
C9E C18E C19E C20E -176.7(7)
C18E C19E C20E C21E -1.8(13)
C19E C20E C21E C22E 0.0(13)
C20E C21E C22E C23E 1.4(14)
C21E C22E C23E C18E -0.9(14)
C19E C18E C23E C22E -0.9(13)
C9E C18E C23E C22E 178.0(8)
O1F C4F C5F N2F -133.9(7)
N1F C4F C5F N2F 53.3(10)
O1F C4F C5F C6F 47.0(10)
N1F C4F C5F C6F -125.8(8)
N2F C5F C6F C7F -2.0(9)
C4F C5F C6F C7F 177.2(7)
C5F C6F C7F C8F 2.7(8)
C6F C7F C8F C9F 171.0(7)
C6F C7F C8F N2F -2.6(9)
N2F C8F C9F C10F 5.6(13)
C7F C8F C9F C10F -166.9(7)
N2F C8F C9F C18L -177.8(15)
C7F C8F C9F C18L 9.7(18)
N2F C8F C9F C18F -178.2(8)
C7F C8F C9F C18F 9.4(12)
C8F C9F C10F N3F -5.4(12)
C18L C9F C10F N3F 177.5(13)
C18F C9F C10F N3F 178.4(8)
C8F C9F C10F C11F 173.8(8)
C18L C9F C10F C11F -3.3(16)
C18F C9F C10F C11F -2.4(13)
N3F C10F C11F C12F 1.0(9)
C9F C10F C11F C12F -178.3(8)
C10F C11F C12F C13F -0.6(9)
C11F C12F C13F N3F 0.0(9)
C11F C12F C13F C14F 178.8(8)
N3F C13F C14F O2F 8.1(11)
C12F C13F C14F O2F -170.7(8)
N3F C13F C14F N4F -173.3(7)
C12F C13F C14F N4F 8.0(14)
C8F C9F C18F C23F 108.0(8)
C10F C9F C18F C23F -75.5(9)
C8F C9F C18F C19F -81.9(8)
C10F C9F C18F C19F 94.6(9)
C23F C18F C19F C20F 0.19(19)
C9F C18F C19F C20F -170.6(8)
C18F C19F C20F C21F 0.2(2)
C19F C20F C21F C22F -0.4(5)
C20F C21F C22F C23F 0.2(6)
C19F C18F C23F C22F -0.4(4)
C9F C18F C23F C22F 170.3(8)
C21F C22F C23F C18F 0.2(6)
C8F C9F C18L C23L 71.9(16)
C10F C9F C18L C23L -111.1(11)
C8F C9F C18L C19L -109.0(15)
C10F C9F C18L C19L 68.1(17)
C23L C18L C19L C20L 0.0(2)
C9F C18L C19L C20L -179(2)
C18L C19L C20L C21L 0.0(2)
C19L C20L C21L C22L -0.1(5)
C20L C21L C22L C23L 0.0(6)
C19L C18L C23L C22L 0.0(4)
C9F C18L C23L C22L 179.1(18)
C21L C22L C23L C18L 0.0(5)
O1E C4E N1E C2E -0.4(10)
C5E C4E N1E C2E 175.1(6)
C1E C2E N1E C4E 77.6(9)
C3E C2E N1E C4E -159.1(7)
C6E C5E N2E C8E -1.2(8)
C4E C5E N2E C8E 178.8(6)
C6E C5E N2E Co5 -165.4(5)
C4E C5E N2E Co5 14.7(10)
C9E C8E N2E C5E -174.0(7)
C7E C8E N2E C5E 1.5(8)
C9E C8E N2E Co5 -9.0(10)
C7E C8E N2E Co5 166.5(4)
C12E C13E N3E C10E 3.2(8)
C14E C13E N3E C10E -176.9(6)
C12E C13E N3E Co5 -170.2(5)
C14E C13E N3E Co5 9.7(8)
C9E C10E N3E C13E -179.7(7)
C11E C10E N3E C13E -2.4(8)
C9E C10E N3E Co5 -7.5(11)
C11E C10E N3E Co5 169.8(5)
O2E C14E N4E C15E -1.1(12)
C13E C14E N4E C15E -176.8(7)
C17E C15E N4E C14E -167.7(7)
C16E C15E N4E C14E 71.0(9)
O1F C4F N1F C2F -3.7(10)
C5F C4F N1F C2F 169.1(6)
C3F C2F N1F C4F 162.4(7)
C1F C2F N1F C4F -74.0(9)
C6F C5F N2F C8F 0.5(8)
C4F C5F N2F C8F -178.7(6)
C6F C5F N2F Co6 -168.3(5)
C4F C5F N2F Co6 12.5(10)
C9F C8F N2F C5F -172.0(7)
C7F C8F N2F C5F 1.3(8)
C9F C8F N2F Co6 -2.6(11)
C7F C8F N2F Co6 170.8(5)
C12F C13F N3F C10F 0.6(9)
C14F C13F N3F C10F -178.4(7)
C12F C13F N3F Co6 177.0(5)
C14F C13F N3F Co6 -2.0(10)
C11F C10F N3F C13F -1.0(9)
C9F C10F N3F C13F 178.4(7)
C11F C10F N3F Co6 -176.8(6)
C9F C10F N3F Co6 2.5(12)
O2F C14F N4F C15F -0.4(14)
C13F C14F N4F C15F -179.0(8)
C17F C15F N4F C14F 151.3(9)
C16F C15F N4F C14F -85.6(11)
N1E C4E O1E Co6 -156.9(5)
C5E C4E O1E Co6 27.7(10)
N4E C14E O2E Co5 -179.2(6)
C13E C14E O2E Co5 -3.4(8)
N1F C4F O1F Co5 -164.4(5)
C5F C4F O1F Co5 22.9(9)
N4F C14F O2F Co6 172.5(7)
C13F C14F O2F Co6 -8.9(9)
O1G C4G C5G N2G 137.8(7)
N1G C4G C5G N2G -47.2(10)
O1G C4G C5G C6G -43.5(10)
N1G C4G C5G C6G 131.5(7)
N2G C5G C6G C7G -0.6(8)
C4G C5G C6G C7G -179.4(6)
C5G C6G C7G C8G -0.4(8)
C6G C7G C8G N2G 1.2(8)
C6G C7G C8G C9G -173.2(6)
C7G C8G C9G C10G 168.1(7)
N2G C8G C9G C10G -5.5(11)
C7G C8G C9G C18G -8.5(10)
N2G C8G C9G C18G 177.9(6)
C8G C9G C10G N3G -2.1(11)
C18G C9G C10G N3G 174.5(6)
C8G C9G C10G C11G 177.4(7)
C18G C9G C10G C11G -6.0(11)
N3G C10G C11G C12G 0.6(8)
C9G C10G C11G C12G -178.9(7)
C10G C11G C12G C13G -1.6(8)
C11G C12G C13G N3G 2.1(8)
C11G C12G C13G C14G -174.8(8)
N3G C13G C14G O2G 3.9(9)
C12G C13G C14G O2G -179.3(8)
N3G C13G C14G N4G -171.3(6)
C12G C13G C14G N4G 5.5(12)
C10G C9G C18G C19G 121.4(7)
C8G C9G C18G C19G -61.7(8)
C10G C9G C18G C23G -61.8(8)
C8G C9G C18G C23G 115.2(7)
C23G C18G C19G C20G -0.6(9)
C9G C18G C19G C20G 176.4(6)
C18G C19G C20G C21G -0.4(10)
C19G C20G C21G C22G 1.0(11)
C20G C21G C22G C23G -0.6(11)
C21G C22G C23G C18G -0.4(11)
C19G C18G C23G C22G 1.0(10)
C9G C18G C23G C22G -176.0(6)
O1H C4H C5H N2H 135.5(7)
N1H C4H C5H N2H -48.7(10)
O1H C4H C5H C6H -44.7(10)
N1H C4H C5H C6H 131.1(7)
N2H C5H C6H C7H 1.9(9)
C4H C5H C6H C7H -177.9(7)
C5H C6H C7H C8H -2.4(8)
C6H C7H C8H C9H -168.9(7)
C6H C7H C8H N2H 2.2(8)
N2H C8H C9H C10H -6.1(12)
C7H C8H C9H C10H 163.4(7)
N2H C8H C9H C18H 177.3(8)
C7H C8H C9H C18H -13.3(12)
N2H C8H C9H C18J 177(2)
C7H C8H C9H C18J -14(2)
C8H C9H C10H N3H 6.3(12)
C18H C9H C10H N3H -177.2(8)
C18J C9H C10H N3H -177(2)
C8H C9H C10H C11H -172.6(7)
C18H C9H C10H C11H 4.0(13)
C18J C9H C10H C11H 5(2)
N3H C10H C11H C12H 0.1(9)
C9H C10H C11H C12H 179.1(7)
C10H C11H C12H C13H 0.4(9)
C11H C12H C13H N3H -0.7(9)
C11H C12H C13H C14H 178.3(8)
N3H C13H C14H O2H -9.9(11)
C12H C13H C14H O2H 171.1(8)
N3H C13H C14H N4H 180(3)
C12H C13H C14H N4H 1(3)
N3H C13H C14H N4J 168.2(12)
C12H C13H C14H N4J -10.8(17)
O2H C14H N4H C15H 4(6)
C13H C14H N4H C15H 173(3)
C14H N4H C15H C17H -164(5)
C14H N4H C15H C16H 69(5)
O2H C14H N4J C15J 1(3)
C13H C14H N4J C15J -177.6(14)
C14H N4J C15J C17J -133(2)
C14H N4J C15J C16J 101(2)
C10H C9H C18H C19H 109.7(8)
C8H C9H C18H C19H -73.5(9)
C10H C9H C18H C23H -70.1(9)
C8H C9H C18H C23H 106.7(8)
C23H C18H C19H C20H 0.0(2)
C9H C18H C19H C20H -179.8(8)
C18H C19H C20H C21H 0.1(2)
C19H C20H C21H C22H -0.3(5)
C20H C21H C22H C23H 0.5(6)
C19H C18H C23H C22H 0.2(4)
C9H C18H C23H C22H -180.0(8)
C21H C22H C23H C18H -0.5(6)
C10H C9H C18J C19J 117.1(18)
C8H C9H C18J C19J -66(2)
C10H C9H C18J C23J -54(4)
C8H C9H C18J C23J 123(2)
C23J C18J C19J C20J 0.0(2)
C9H C18J C19J C20J -172(3)
C18J C19J C20J C21J 0.0(2)
C19J C20J C21J C22J -0.1(5)
C20J C21J C22J C23J 0.1(6)
C19J C18J C23J C22J 0.0(5)
C9H C18J C23J C22J 171(4)
C21J C22J C23J C18J -0.1(6)
O1H C4H N1H C2H 7.4(11)
C5H C4H N1H C2H -168.3(7)
C1H C2H N1H C4H -161.6(8)
C3H C2H N1H C4H 73.2(9)
C6H C5H N2H C8H -0.5(8)
C4H C5H N2H C8H 179.2(6)
C6H C5H N2H Co8 166.2(5)
C4H C5H N2H Co8 -14.1(10)
C9H C8H N2H C5H 169.6(7)
C7H C8H N2H C5H -1.0(8)
C9H C8H N2H Co8 1.7(10)
C7H C8H N2H Co8 -168.9(5)
C12H C13H N3H C10H 0.8(9)
C14H C13H N3H C10H -178.4(6)
C12H C13H N3H Co8 -177.0(5)
C14H C13H N3H Co8 3.8(9)
C9H C10H N3H C13H -179.6(7)
C11H C10H N3H C13H -0.6(8)
C9H C10H N3H Co8 -2.2(11)
C11H C10H N3H Co8 176.9(5)
O1G C4G N1G C2G 0.3(10)
C5G C4G N1G C2G -174.7(6)
C1G C2G N1G C4G -78.0(8)
C3G C2G N1G C4G 160.2(6)
C6G C5G N2G C8G 1.3(7)
C4G C5G N2G C8G -179.9(6)
C6G C5G N2G Co7 166.0(5)
C4G C5G N2G Co7 -15.2(9)
C7G C8G N2G C5G -1.6(7)
C9G C8G N2G C5G 172.8(6)
C7G C8G N2G Co7 -167.1(4)
C9G C8G N2G Co7 7.3(9)
C12G C13G N3G C10G -1.7(8)
C14G C13G N3G C10G 175.8(6)
C12G C13G N3G Co7 172.2(5)
C14G C13G N3G Co7 -10.3(8)
C9G C10G N3G C13G -179.7(6)
C11G C10G N3G C13G 0.7(8)
C9G C10G N3G Co7 7.5(10)
C11G C10G N3G Co7 -172.1(5)
O2G C14G N4G C15G 0.4(11)
C13G C14G N4G C15G 175.4(6)
C16G C15G N4G C14G 165.8(7)
C17G C15G N4G C14G -71.5(10)
N1G C4G O1G Co8 156.4(5)
C5G C4G O1G Co8 -28.7(10)
N4G C14G O2G Co7 178.2(6)
C13G C14G O2G Co7 3.2(8)
N1H C4H O1H Co7 161.1(5)
C5H C4H O1H Co7 -23.2(10)
N4H C14H O2H Co8 178(3)
N4J C14H O2H Co8 -168.1(12)
C13H C14H O2H Co8 10.0(9)
